data_4339286
loop_
_publ_author_name
'Ohashi, Masato'
'Shima, Asuka'
'R\"uffer, Tobias'
'Mizomoto, Hitoshi'
'Kaneda, Yutaka'
'Mashima, Kazushi'

_publ_section_title
;
 Linear metal-metal-bonded tetranuclear M-Mo-Mo-M complexes (M = Ir and
 Rh): oxidative metal-metal bond formation in a tetrametallic system and
 1,4-addition reaction of alkyl halides.
;
_journal_issue 16
_journal_name_full 'Inorganic chemistry'
_journal_page_first 6702
_journal_page_last 6714
_journal_paper_doi 10.1021/ic062474q
_journal_volume 46
_journal_year 2007
_chemical_formula_moiety 'C88 H88 Ir2 Mo2 N8 O4 P4 2+, 2(C24 H20 B1 1-), C2 H3 N1, 2(C4 H10 O1)'
_chemical_formula_sum 'C146 H151 B2 Ir2 Mo2 N9 O6 P4'
_chemical_formula_weight 2849.54
_chemical_name_systematic
; 
 ? 
;
_space_group_IT_number 2
_symmetry_cell_setting triclinic
_symmetry_Int_Tables_number 2
_symmetry_space_group_name_Hall '-P 1'
_symmetry_space_group_name_H-M 'P -1'
_atom_sites_solution_hydrogens geom
_atom_sites_solution_primary direct
_atom_sites_solution_secondary difmap
_cell_angle_alpha 100.5946(3)
_cell_angle_beta 101.2461(5)
_cell_angle_gamma 77.3289(5)
_cell_formula_units_Z 2
_cell_length_a 16.10926(18)
_cell_length_b 26.5949(3)
_cell_length_c 16.00206(19)
_cell_measurement_temperature 113(2)
_cell_volume 6488.58(13)
_computing_cell_refinement 'Rigaku/RAPID Diffractometer Control'
_computing_data_collection 'Rigaku/RAPID Diffractometer Control'
_computing_data_reduction 'teXsan: PROCESS (MSC)'
_computing_molecular_graphics 'Ortep-3 (Louis J. Farrugia, 1999)'
_computing_publication_material 'SHELXL-97 and modified'
_computing_structure_refinement 'SHELXL-97 (Sheldrick, 1997)'
_computing_structure_solution 'SHELXS-97 (Sheldrick, 1990)'
_diffrn_ambient_temperature 113(2)
_diffrn_measured_fraction_theta_full 0.993
_diffrn_measured_fraction_theta_max 0.993
_diffrn_measurement_device_type 'Rigaku R-AXIS RAPID'
_diffrn_measurement_method 'Rigaku R-AXIS RAPID imaging plate detector'
_diffrn_radiation_monochromator graphite
_diffrn_radiation_source 'fine-focus sealed tube'
_diffrn_radiation_type MoK\a
_diffrn_radiation_wavelength 0.71069
_diffrn_reflns_av_R_equivalents 0.0000
_diffrn_reflns_av_sigmaI/netI 0.0559
_diffrn_reflns_limit_h_max 22
_diffrn_reflns_limit_h_min 0
_diffrn_reflns_limit_k_max 37
_diffrn_reflns_limit_k_min -36
_diffrn_reflns_limit_l_max 21
_diffrn_reflns_limit_l_min -22
_diffrn_reflns_number 37608
_diffrn_reflns_theta_full 30.00
_diffrn_reflns_theta_max 30.00
_diffrn_reflns_theta_min 2.52
_exptl_absorpt_coefficient_mu 2.343
_exptl_absorpt_correction_T_max 0.6516
_exptl_absorpt_correction_T_min 0.3590
_exptl_absorpt_correction_type numerical
_exptl_absorpt_process_details
;
Higashi, T. (1999). Numabs - Numerical Absorption Correction, Rigaku
Corporation, Tokyo, Japan.
;
_exptl_crystal_colour black
_exptl_crystal_density_diffrn 1.458
_exptl_crystal_density_method 'not measured'
_exptl_crystal_description block
_exptl_crystal_F_000 2892
_exptl_crystal_size_max 0.55
_exptl_crystal_size_mid 0.50
_exptl_crystal_size_min 0.20
_refine_diff_density_max 1.470
_refine_diff_density_min -1.269
_refine_diff_density_rms 0.112
_refine_ls_extinction_method none
_refine_ls_goodness_of_fit_ref 1.046
_refine_ls_hydrogen_treatment constr
_refine_ls_matrix_type full
_refine_ls_number_parameters 1540
_refine_ls_number_reflns 37608
_refine_ls_number_restraints 0
_refine_ls_restrained_S_all 1.046
_refine_ls_R_factor_all 0.0439
_refine_ls_R_factor_gt 0.0291
_refine_ls_shift/su_max 0.002
_refine_ls_shift/su_mean 0.000
_refine_ls_structure_factor_coef Fsqd
_refine_ls_weighting_details 'calc w=1/[\s^2^(Fo^2^)+(0.0313P)^2^+0.0000P] where P=(Fo^2^+2Fc^2^)/3'
_refine_ls_weighting_scheme calc
_refine_ls_wR_factor_gt 0.0685
_refine_ls_wR_factor_ref 0.0720
_reflns_number_gt 29423
_reflns_number_total 37608
_reflns_threshold_expression >2sigma(I)
_cod_data_source_file ic062474q-file003.cif
_cod_data_source_block complex5b
_cod_original_cell_volume 6488.57(14)
_cod_database_code 4339286

loop_
_symmetry_equiv_pos_as_xyz
'x, y, z'
'-x, -y, -z'

loop_
_atom_site_label
_atom_site_type_symbol
_atom_site_fract_x
_atom_site_fract_y
_atom_site_fract_z
_atom_site_U_iso_or_equiv
_atom_site_adp_type
_atom_site_occupancy
_atom_site_symmetry_multiplicity
_atom_site_calc_flag
_atom_site_refinement_flags
Ir1 Ir 0.493963(5) 0.226785(4) 0.180023(5) 0.01126(2) Uani 1 1 d .
Ir2 Ir -0.007524(5) 0.284902(4) 0.064018(6) 0.01234(2) Uani 1 1 d .
Mo1 Mo 0.310635(12) 0.247177(8) 0.140953(12) 0.01099(4) Uani 1 1 d .
Mo2 Mo 0.174804(12) 0.263692(8) 0.109563(12) 0.01137(4) Uani 1 1 d .
P1 P 0.47164(4) 0.25462(2) 0.32094(4) 0.01326(11) Uani 1 1 d .
P2 P 0.48911(4) 0.20350(2) 0.03278(4) 0.01297(11) Uani 1 1 d .
P3 P -0.00618(4) 0.25752(3) 0.19310(4) 0.01373(11) Uani 1 1 d .
P4 P 0.01883(4) 0.30877(3) -0.05816(4) 0.01472(12) Uani 1 1 d .
O1 O 0.16385(10) 0.32541(7) 0.21116(11) 0.0156(3) Uani 1 1 d .
O2 O 0.17557(10) 0.20226(7) 0.00623(10) 0.0141(3) Uani 1 1 d .
O3 O 0.30777(10) 0.18493(7) 0.20334(10) 0.0140(3) Uani 1 1 d .
O4 O 0.32317(10) 0.30774(7) 0.08035(10) 0.0148(3) Uani 1 1 d .
O5 O -0.1574(2) 0.24203(15) -0.4727(2) 0.0813(11) Uani 1 1 d .
N1 N 0.30826(12) 0.30107(8) 0.26077(12) 0.0133(4) Uani 1 1 d .
N2 N 0.32222(12) 0.19340(8) 0.02189(12) 0.0133(4) Uani 1 1 d .
N3 N 0.16093(12) 0.21015(8) 0.19056(12) 0.0132(4) Uani 1 1 d .
N4 N 0.17922(12) 0.31843(8) 0.02569(12) 0.0138(4) Uani 1 1 d .
N5 N 0.48917(13) 0.10993(8) 0.17808(13) 0.0176(4) Uani 1 1 d .
N6 N 0.48802(13) 0.34555(9) 0.18656(14) 0.0191(4) Uani 1 1 d .
N7 N -0.01142(14) 0.40118(9) 0.14309(15) 0.0235(5) Uani 1 1 d .
N8 N -0.00654(14) 0.16781(9) -0.01071(14) 0.0205(4) Uani 1 1 d .
N9 N 0.0102(3) 0.03318(15) 0.1627(2) 0.0790(14) Uani 1 1 d .
C1 C 0.49293(15) 0.15331(10) 0.18282(15) 0.0154(4) Uani 1 1 d .
C2 C 0.47550(17) 0.05630(10) 0.16152(18) 0.0228(5) Uani 1 1 d .
C3 C 0.4758(2) 0.03931(14) 0.2466(2) 0.0424(9) Uani 1 1 d .
H3A H 0.5326 0.0394 0.2823 0.064 Uiso 1 1 calc R
H3B H 0.4631 0.0041 0.2364 0.064 Uiso 1 1 calc R
H3C H 0.4318 0.0634 0.2764 0.064 Uiso 1 1 calc R
C4 C 0.5471(2) 0.02278(12) 0.1162(2) 0.0397(8) Uani 1 1 d .
H4A H 0.5450 0.0347 0.0613 0.059 Uiso 1 1 calc R
H4B H 0.5397 -0.0136 0.1055 0.059 Uiso 1 1 calc R
H4C H 0.6029 0.0255 0.1526 0.059 Uiso 1 1 calc R
C5 C 0.38724(18) 0.05670(12) 0.10385(18) 0.0267(6) Uani 1 1 d .
H5A H 0.3886 0.0678 0.0491 0.040 Uiso 1 1 calc R
H5B H 0.3428 0.0810 0.1328 0.040 Uiso 1 1 calc R
H5C H 0.3740 0.0216 0.0928 0.040 Uiso 1 1 calc R
C6 C 0.49307(15) 0.30124(10) 0.17984(14) 0.0158(5) Uani 1 1 d .
C7 C 0.47424(17) 0.40253(10) 0.20478(17) 0.0216(5) Uani 1 1 d .
C8 C 0.5310(2) 0.41674(12) 0.29111(19) 0.0313(7) Uani 1 1 d .
H8A H 0.5129 0.4036 0.3367 0.047 Uiso 1 1 calc R
H8B H 0.5249 0.4547 0.3046 0.047 Uiso 1 1 calc R
H8C H 0.5914 0.4010 0.2872 0.047 Uiso 1 1 calc R
C9 C 0.37866(19) 0.42270(12) 0.2108(2) 0.0293(6) Uani 1 1 d .
H9A H 0.3640 0.4093 0.2580 0.044 Uiso 1 1 calc R
H9B H 0.3435 0.4109 0.1565 0.044 Uiso 1 1 calc R
H9C H 0.3673 0.4609 0.2217 0.044 Uiso 1 1 calc R
C10 C 0.5002(2) 0.42231(12) 0.13181(19) 0.0295(6) Uani 1 1 d .
H10A H 0.4630 0.4126 0.0776 0.044 Uiso 1 1 calc R
H10B H 0.5604 0.4067 0.1269 0.044 Uiso 1 1 calc R
H10C H 0.4938 0.4603 0.1441 0.044 Uiso 1 1 calc R
C11 C -0.01134(15) 0.35780(11) 0.11610(16) 0.0187(5) Uani 1 1 d .
C12 C -0.0014(2) 0.45512(12) 0.1694(3) 0.0418(9) Uani 1 1 d .
C13 C -0.0224(3) 0.47211(18) 0.2598(3) 0.0728(16) Uani 1 1 d .
H13A H 0.0193 0.4513 0.2995 0.109 Uiso 1 1 calc R
H13B H -0.0806 0.4669 0.2607 0.109 Uiso 1 1 calc R
H13C H -0.0196 0.5091 0.2777 0.109 Uiso 1 1 calc R
C14 C 0.0920(2) 0.45669(14) 0.1667(3) 0.0462(9) Uani 1 1 d .
H14A H 0.1302 0.4363 0.2092 0.069 Uiso 1 1 calc R
H14B H 0.1004 0.4929 0.1801 0.069 Uiso 1 1 calc R
H14C H 0.1055 0.4419 0.1091 0.069 Uiso 1 1 calc R
C15 C -0.0643(3) 0.48645(16) 0.1060(4) 0.109(3) Uani 1 1 d .
H15A H -0.0492 0.4747 0.0482 0.163 Uiso 1 1 calc R
H15B H -0.0616 0.5235 0.1230 0.163 Uiso 1 1 calc R
H15C H -0.1228 0.4815 0.1058 0.163 Uiso 1 1 calc R
C16 C -0.00684(15) 0.21158(10) 0.01300(15) 0.0167(5) Uani 1 1 d .
C17 C -0.00413(19) 0.11197(11) -0.0364(2) 0.0288(6) Uani 1 1 d .
C18 C 0.0812(2) 0.08328(13) 0.0076(2) 0.0336(7) Uani 1 1 d .
H18A H 0.1291 0.0923 -0.0125 0.050 Uiso 1 1 calc R
H18B H 0.0835 0.0456 -0.0067 0.050 Uiso 1 1 calc R
H18C H 0.0860 0.0935 0.0701 0.050 Uiso 1 1 calc R
C19 C -0.0093(3) 0.10037(14) -0.1349(2) 0.0456(9) Uani 1 1 d .
H19A H 0.0409 0.1092 -0.1509 0.068 Uiso 1 1 calc R
H19B H -0.0621 0.1213 -0.1622 0.068 Uiso 1 1 calc R
H19C H -0.0100 0.0633 -0.1544 0.068 Uiso 1 1 calc R
C20 C -0.0804(2) 0.09926(14) -0.0074(3) 0.0494(10) Uani 1 1 d .
H20A H -0.1341 0.1182 -0.0367 0.074 Uiso 1 1 calc R
H20B H -0.0769 0.1096 0.0550 0.074 Uiso 1 1 calc R
H20C H -0.0795 0.0617 -0.0217 0.074 Uiso 1 1 calc R
C21 C 0.22996(15) 0.33357(10) 0.26856(15) 0.0149(4) Uani 1 1 d .
C22 C 0.22212(17) 0.37486(11) 0.33866(17) 0.0211(5) Uani 1 1 d .
H22 H 0.1678 0.3970 0.3436 0.025 Uiso 1 1 calc R
C23 C 0.29250(17) 0.38279(11) 0.39895(17) 0.0216(5) Uani 1 1 d .
H23 H 0.2879 0.4110 0.4448 0.026 Uiso 1 1 calc R
C24 C 0.37241(16) 0.34838(10) 0.39227(16) 0.0183(5) Uani 1 1 d .
H24 H 0.4220 0.3531 0.4339 0.022 Uiso 1 1 calc R
C25 C 0.37737(15) 0.30820(9) 0.32504(15) 0.0142(4) Uani 1 1 d .
C26 C 0.44490(16) 0.20927(10) 0.37896(15) 0.0172(5) Uani 1 1 d .
C27 C 0.50633(19) 0.16479(12) 0.39604(18) 0.0268(6) Uani 1 1 d .
H27 H 0.5600 0.1585 0.3761 0.032 Uiso 1 1 calc R
C28 C 0.4896(2) 0.12973(12) 0.4419(2) 0.0341(7) Uani 1 1 d .
H28 H 0.5318 0.0997 0.4535 0.041 Uiso 1 1 calc R
C29 C 0.4111(2) 0.13848(12) 0.47090(18) 0.0300(7) Uani 1 1 d .
H29 H 0.3995 0.1144 0.5022 0.036 Uiso 1 1 calc R
C30 C 0.35005(19) 0.18218(12) 0.45421(18) 0.0276(6) Uani 1 1 d .
H30 H 0.2962 0.1880 0.4737 0.033 Uiso 1 1 calc R
C31 C 0.36672(18) 0.21784(11) 0.40897(17) 0.0226(5) Uani 1 1 d .
H31 H 0.3246 0.2481 0.3985 0.027 Uiso 1 1 calc R
C32 C 0.55765(16) 0.28065(10) 0.39663(16) 0.0198(5) Uani 1 1 d .
C33 C 0.62434(18) 0.29364(12) 0.36623(19) 0.0286(6) Uani 1 1 d .
H33 H 0.6265 0.2874 0.3062 0.034 Uiso 1 1 calc R
C34 C 0.6876(2) 0.31570(14) 0.4234(2) 0.0398(8) Uani 1 1 d .
H34 H 0.7333 0.3245 0.4029 0.048 Uiso 1 1 calc R
C35 C 0.6837(2) 0.32475(15) 0.5109(2) 0.0463(9) Uani 1 1 d .
H35 H 0.7266 0.3404 0.5500 0.056 Uiso 1 1 calc R
C36 C 0.6190(2) 0.31154(14) 0.5421(2) 0.0390(8) Uani 1 1 d .
H36 H 0.6173 0.3179 0.6021 0.047 Uiso 1 1 calc R
C37 C 0.55654(19) 0.28896(12) 0.48558(17) 0.0268(6) Uani 1 1 d .
H37 H 0.5125 0.2790 0.5070 0.032 Uiso 1 1 calc R
C38 C 0.24662(14) 0.17820(10) -0.02035(15) 0.0138(4) Uani 1 1 d .
C39 C 0.24695(15) 0.13718(10) -0.09128(15) 0.0174(5) Uani 1 1 d .
H39 H 0.1948 0.1259 -0.1180 0.021 Uiso 1 1 calc R
C40 C 0.32215(16) 0.11400(10) -0.12099(16) 0.0194(5) Uani 1 1 d .
H40 H 0.3231 0.0859 -0.1673 0.023 Uiso 1 1 calc R
C41 C 0.39877(16) 0.13239(10) -0.08190(15) 0.0173(5) Uani 1 1 d .
H41 H 0.4513 0.1177 -0.1032 0.021 Uiso 1 1 calc R
C42 C 0.39624(15) 0.17174(10) -0.01275(14) 0.0142(4) Uani 1 1 d .
C43 C 0.47322(16) 0.25573(10) -0.03152(16) 0.0187(5) Uani 1 1 d .
C44 C 0.53406(19) 0.28814(12) -0.01284(18) 0.0258(6) Uani 1 1 d .
H44 H 0.5794 0.2841 0.0346 0.031 Uiso 1 1 calc R
C45 C 0.5283(2) 0.32629(13) -0.0635(2) 0.0374(7) Uani 1 1 d .
H45 H 0.5698 0.3482 -0.0506 0.045 Uiso 1 1 calc R
C46 C 0.4623(2) 0.33246(13) -0.1330(2) 0.0390(8) Uani 1 1 d .
H46 H 0.4591 0.3582 -0.1682 0.047 Uiso 1 1 calc R
C47 C 0.4014(2) 0.30116(13) -0.15085(19) 0.0345(7) Uani 1 1 d .
H47 H 0.3554 0.3060 -0.1976 0.041 Uiso 1 1 calc R
C48 C 0.40665(17) 0.26261(12) -0.10096(17) 0.0249(6) Uani 1 1 d .
H48 H 0.3648 0.2409 -0.1142 0.030 Uiso 1 1 calc R
C49 C 0.57808(15) 0.15666(10) -0.00939(15) 0.0165(5) Uani 1 1 d .
C50 C 0.62694(16) 0.11794(11) 0.03773(16) 0.0192(5) Uani 1 1 d .
H50 H 0.6179 0.1180 0.0947 0.023 Uiso 1 1 calc R
C51 C 0.68861(17) 0.07935(11) 0.00220(18) 0.0241(5) Uani 1 1 d .
H51 H 0.7206 0.0528 0.0345 0.029 Uiso 1 1 calc R
C52 C 0.70397(17) 0.07919(12) -0.08054(18) 0.0258(6) Uani 1 1 d .
H52 H 0.7455 0.0524 -0.1052 0.031 Uiso 1 1 calc R
C53 C 0.65799(18) 0.11856(14) -0.12652(18) 0.0319(7) Uani 1 1 d .
H53 H 0.6694 0.1192 -0.1823 0.038 Uiso 1 1 calc R
C54 C 0.59540(17) 0.15710(12) -0.09195(17) 0.0262(6) Uani 1 1 d .
H54 H 0.5642 0.1838 -0.1242 0.031 Uiso 1 1 calc R
C55 C 0.23583(15) 0.17692(10) 0.21712(15) 0.0147(4) Uani 1 1 d .
C56 C 0.23378(16) 0.13514(10) 0.25992(16) 0.0193(5) Uani 1 1 d .
H56 H 0.2858 0.1125 0.2788 0.023 Uiso 1 1 calc R
C57 C 0.15693(16) 0.12739(11) 0.27400(17) 0.0211(5) Uani 1 1 d .
H57 H 0.1550 0.0985 0.3002 0.025 Uiso 1 1 calc R
C58 C 0.08094(16) 0.16230(11) 0.24962(17) 0.0212(5) Uani 1 1 d .
H58 H 0.0272 0.1578 0.2601 0.025 Uiso 1 1 calc R
C59 C 0.08531(15) 0.20305(10) 0.21040(15) 0.0150(4) Uani 1 1 d .
C60 C 0.00904(15) 0.30243(11) 0.29276(15) 0.0182(5) Uani 1 1 d .
C61 C -0.05556(18) 0.34641(12) 0.30638(19) 0.0299(7) Uani 1 1 d .
H61 H -0.1041 0.3528 0.2626 0.036 Uiso 1 1 calc R
C62 C -0.0500(2) 0.38089(14) 0.3828(2) 0.0380(8) Uani 1 1 d .
H62 H -0.0948 0.4102 0.3916 0.046 Uiso 1 1 calc R
C63 C 0.0214(2) 0.37222(14) 0.4460(2) 0.0361(7) Uani 1 1 d .
H63 H 0.0255 0.3957 0.4985 0.043 Uiso 1 1 calc R
C64 C 0.08660(18) 0.32965(13) 0.43345(17) 0.0302(7) Uani 1 1 d .
H64 H 0.1357 0.3242 0.4769 0.036 Uiso 1 1 calc R
C65 C 0.08055(17) 0.29470(12) 0.35726(16) 0.0233(6) Uani 1 1 d .
H65 H 0.1255 0.2653 0.3491 0.028 Uiso 1 1 calc R
C66 C -0.10210(15) 0.23448(10) 0.20207(16) 0.0175(5) Uani 1 1 d .
C67 C -0.11691(17) 0.22611(13) 0.28167(18) 0.0270(6) Uani 1 1 d .
H67 H -0.0758 0.2316 0.3321 0.032 Uiso 1 1 calc R
C68 C -0.19181(19) 0.20977(14) 0.2863(2) 0.0353(8) Uani 1 1 d .
H68 H -0.2016 0.2036 0.3398 0.042 Uiso 1 1 calc R
C69 C -0.25265(18) 0.20248(14) 0.2126(2) 0.0344(7) Uani 1 1 d .
H69 H -0.3036 0.1911 0.2161 0.041 Uiso 1 1 calc R
C70 C -0.23966(18) 0.21160(13) 0.1347(2) 0.0297(6) Uani 1 1 d .
H70 H -0.2819 0.2070 0.0849 0.036 Uiso 1 1 calc R
C71 C -0.16427(16) 0.22765(11) 0.12880(17) 0.0220(5) Uani 1 1 d .
H71 H -0.1553 0.2339 0.0750 0.026 Uiso 1 1 calc R
C72 C 0.25836(15) 0.33197(10) 0.03317(15) 0.0149(4) Uani 1 1 d .
C73 C 0.26781(16) 0.37165(10) -0.01073(17) 0.0201(5) Uani 1 1 d .
H73 H 0.3223 0.3814 -0.0041 0.024 Uiso 1 1 calc R
C74 C 0.19854(17) 0.39589(11) -0.06259(18) 0.0233(5) Uani 1 1 d .
H74 H 0.2041 0.4231 -0.0908 0.028 Uiso 1 1 calc R
C75 C 0.11896(16) 0.38000(10) -0.07358(17) 0.0210(5) Uani 1 1 d .
H75 H 0.0706 0.3959 -0.1104 0.025 Uiso 1 1 calc R
C76 C 0.11159(15) 0.34148(10) -0.03093(16) 0.0164(5) Uani 1 1 d .
C77 C -0.06541(16) 0.35371(11) -0.11707(17) 0.0214(5) Uani 1 1 d .
C78 C -0.06476(19) 0.35560(12) -0.20457(18) 0.0285(6) Uani 1 1 d .
H78 H -0.0219 0.3327 -0.2337 0.034 Uiso 1 1 calc R
C79 C -0.1273(2) 0.39122(13) -0.2479(2) 0.0341(7) Uani 1 1 d .
H79 H -0.1272 0.3926 -0.3068 0.041 Uiso 1 1 calc R
C80 C -0.1904(2) 0.42490(13) -0.2048(2) 0.0362(8) Uani 1 1 d .
H80 H -0.2337 0.4488 -0.2345 0.043 Uiso 1 1 calc R
C81 C -0.1894(2) 0.42325(15) -0.1192(2) 0.0417(9) Uani 1 1 d .
H81 H -0.2309 0.4470 -0.0894 0.050 Uiso 1 1 calc R
C82 C -0.12822(18) 0.38716(13) -0.07578(19) 0.0318(7) Uani 1 1 d .
H82 H -0.1298 0.3856 -0.0173 0.038 Uiso 1 1 calc R
C83 C 0.05294(16) 0.25810(10) -0.14498(15) 0.0185(5) Uani 1 1 d .
C84 C 0.13101(17) 0.25263(11) -0.17392(17) 0.0222(5) Uani 1 1 d .
H84 H 0.1700 0.2750 -0.1463 0.027 Uiso 1 1 calc R
C85 C 0.15249(19) 0.21501(12) -0.24235(18) 0.0281(6) Uani 1 1 d .
H85 H 0.2064 0.2114 -0.2608 0.034 Uiso 1 1 calc R
C86 C 0.0960(2) 0.18275(13) -0.28390(18) 0.0314(7) Uani 1 1 d .
H86 H 0.1102 0.1576 -0.3319 0.038 Uiso 1 1 calc R
C87 C 0.0189(2) 0.18722(13) -0.25541(19) 0.0332(7) Uani 1 1 d .
H87 H -0.0194 0.1645 -0.2833 0.040 Uiso 1 1 calc R
C88 C -0.00352(18) 0.22473(12) -0.18615(17) 0.0256(6) Uani 1 1 d .
H88 H -0.0569 0.2276 -0.1671 0.031 Uiso 1 1 calc R
C89 C 0.24675(16) 0.48789(11) 0.59017(17) 0.0205(5) Uani 1 1 d .
C90 C 0.26745(18) 0.52794(12) 0.55617(18) 0.0262(6) Uani 1 1 d .
H90 H 0.3182 0.5410 0.5825 0.031 Uiso 1 1 calc R
C91 C 0.2169(2) 0.54901(12) 0.48600(19) 0.0296(6) Uani 1 1 d .
H91 H 0.2337 0.5758 0.4650 0.035 Uiso 1 1 calc R
C92 C 0.14170(19) 0.53147(12) 0.44591(18) 0.0285(6) Uani 1 1 d .
H92 H 0.1075 0.5454 0.3970 0.034 Uiso 1 1 calc R
C93 C 0.11806(18) 0.49340(12) 0.47885(17) 0.0247(6) Uani 1 1 d .
H93 H 0.0660 0.4817 0.4534 0.030 Uiso 1 1 calc R
C94 C 0.16922(17) 0.47184(11) 0.54885(17) 0.0219(5) Uani 1 1 d .
H94 H 0.1513 0.4454 0.5696 0.026 Uiso 1 1 calc R
C95 C 0.41215(17) 0.45283(10) 0.66273(18) 0.0232(5) Uani 1 1 d .
C96 C 0.44155(18) 0.45068(12) 0.58454(19) 0.0277(6) Uani 1 1 d .
H96 H 0.4001 0.4545 0.5339 0.033 Uiso 1 1 calc R
C97 C 0.5286(2) 0.44321(14) 0.5778(2) 0.0355(7) Uani 1 1 d .
H97 H 0.5455 0.4428 0.5240 0.043 Uiso 1 1 calc R
C98 C 0.59032(19) 0.43639(13) 0.6509(2) 0.0365(7) Uani 1 1 d .
H98 H 0.6498 0.4317 0.6474 0.044 Uiso 1 1 calc R
C99 C 0.56525(18) 0.43638(12) 0.7284(2) 0.0315(7) Uani 1 1 d .
H99 H 0.6074 0.4307 0.7779 0.038 Uiso 1 1 calc R
C100 C 0.47810(18) 0.44467(11) 0.73400(19) 0.0259(6) Uani 1 1 d .
H100 H 0.4622 0.4448 0.7882 0.031 Uiso 1 1 calc R
C101 C 0.29396(17) 0.49955(12) 0.76395(18) 0.0234(5) Uani 1 1 d .
C102 C 0.26352(17) 0.55350(12) 0.76958(19) 0.0263(6) Uani 1 1 d .
H102 H 0.2456 0.5683 0.7177 0.032 Uiso 1 1 calc R
C103 C 0.25830(19) 0.58669(13) 0.8483(2) 0.0313(6) Uani 1 1 d .
H103 H 0.2371 0.6230 0.8490 0.038 Uiso 1 1 calc R
C104 C 0.2842(2) 0.56621(15) 0.9249(2) 0.0355(7) Uani 1 1 d .
H104 H 0.2828 0.5884 0.9786 0.043 Uiso 1 1 calc R
C105 C 0.3122(2) 0.51298(15) 0.9219(2) 0.0356(7) Uani 1 1 d .
H105 H 0.3288 0.4984 0.9740 0.043 Uiso 1 1 calc R
C106 C 0.31629(19) 0.48056(13) 0.84305(19) 0.0303(6) Uani 1 1 d .
H106 H 0.3350 0.4441 0.8430 0.036 Uiso 1 1 calc R
C107 C 0.28569(18) 0.40369(11) 0.67018(18) 0.0253(6) Uani 1 1 d .
C108 C 0.3297(2) 0.35797(12) 0.62647(18) 0.0305(6) Uani 1 1 d .
H108 H 0.3793 0.3596 0.6039 0.037 Uiso 1 1 calc R
C109 C 0.3031(3) 0.31027(14) 0.6151(2) 0.0429(9) Uani 1 1 d .
H109 H 0.3339 0.2802 0.5844 0.051 Uiso 1 1 calc R
C110 C 0.2315(3) 0.30661(15) 0.6487(2) 0.0486(11) Uani 1 1 d .
H110 H 0.2128 0.2743 0.6407 0.058 Uiso 1 1 calc R
C111 C 0.1882(2) 0.35043(16) 0.6936(2) 0.0442(9) Uani 1 1 d .
H111 H 0.1397 0.3483 0.7173 0.053 Uiso 1 1 calc R
C112 C 0.2149(2) 0.39775(14) 0.7045(2) 0.0337(7) Uani 1 1 d .
H112 H 0.1842 0.4273 0.7364 0.040 Uiso 1 1 calc R
C113 C 0.3264(2) 0.05447(12) 0.59344(17) 0.0272(6) Uani 1 1 d .
C114 C 0.4058(2) 0.02564(13) 0.57558(19) 0.0314(7) Uani 1 1 d .
H114 H 0.4073 -0.0062 0.5372 0.038 Uiso 1 1 calc R
C115 C 0.4830(2) 0.04174(15) 0.6118(2) 0.0395(8) Uani 1 1 d .
H115 H 0.5359 0.0211 0.5978 0.047 Uiso 1 1 calc R
C116 C 0.4828(2) 0.08781(16) 0.6682(2) 0.0428(9) Uani 1 1 d .
H116 H 0.5356 0.0989 0.6932 0.051 Uiso 1 1 calc R
C117 C 0.4064(2) 0.11742(16) 0.6880(2) 0.0431(9) Uani 1 1 d .
H117 H 0.4060 0.1490 0.7270 0.052 Uiso 1 1 calc R
C118 C 0.3286(2) 0.10124(14) 0.65084(19) 0.0364(8) Uani 1 1 d .
H118 H 0.2759 0.1224 0.6647 0.044 Uiso 1 1 calc R
C119 C 0.2340(2) -0.00318(12) 0.46257(18) 0.0269(6) Uani 1 1 d .
C120 C 0.27051(17) 0.00808(11) 0.39745(17) 0.0232(5) Uani 1 1 d .
H120 H 0.3052 0.0340 0.4113 0.028 Uiso 1 1 calc R
C121 C 0.25793(18) -0.01725(13) 0.31296(18) 0.0282(6) Uani 1 1 d .
H121 H 0.2850 -0.0089 0.2709 0.034 Uiso 1 1 calc R
C122 C 0.2065(2) -0.05437(14) 0.28989(19) 0.0356(7) Uani 1 1 d .
H122 H 0.1969 -0.0712 0.2321 0.043 Uiso 1 1 calc R
C123 C 0.1694(3) -0.06652(17) 0.3521(2) 0.0513(11) Uani 1 1 d .
H123 H 0.1343 -0.0923 0.3373 0.062 Uiso 1 1 calc R
C124 C 0.1828(3) -0.04139(15) 0.4366(2) 0.0450(10) Uani 1 1 d .
H124 H 0.1562 -0.0505 0.4783 0.054 Uiso 1 1 calc R
C125 C 0.23104(19) -0.00075(12) 0.63366(18) 0.0262(6) Uani 1 1 d .
C126 C 0.2691(2) -0.05353(13) 0.6316(2) 0.0345(7) Uani 1 1 d .
H126 H 0.2963 -0.0707 0.5837 0.041 Uiso 1 1 calc R
C127 C 0.2691(2) -0.08190(13) 0.6960(2) 0.0347(7) Uani 1 1 d .
H127 H 0.2951 -0.1178 0.6913 0.042 Uiso 1 1 calc R
C128 C 0.2307(2) -0.05772(14) 0.76782(19) 0.0340(7) Uani 1 1 d .
H128 H 0.2292 -0.0770 0.8117 0.041 Uiso 1 1 calc R
C129 C 0.1948(2) -0.00489(14) 0.77397(18) 0.0308(7) Uani 1 1 d .
H129 H 0.1698 0.0125 0.8232 0.037 Uiso 1 1 calc R
C130 C 0.19529(19) 0.02267(12) 0.70772(17) 0.0265(6) Uani 1 1 d .
H130 H 0.1704 0.0587 0.7131 0.032 Uiso 1 1 calc R
C131 C 0.1522(2) 0.07904(12) 0.54209(16) 0.0261(6) Uani 1 1 d .
C132 C 0.1573(2) 0.12296(12) 0.50797(19) 0.0316(7) Uani 1 1 d .
H132 H 0.2123 0.1271 0.5003 0.038 Uiso 1 1 calc R
C133 C 0.0861(2) 0.16064(14) 0.48479(19) 0.0363(7) Uani 1 1 d .
H133 H 0.0931 0.1899 0.4625 0.044 Uiso 1 1 calc R
C134 C 0.0051(2) 0.15556(14) 0.4942(2) 0.0381(8) Uani 1 1 d .
H134 H -0.0441 0.1811 0.4784 0.046 Uiso 1 1 calc R
C135 C -0.0031(2) 0.11250(15) 0.5271(2) 0.0379(8) Uani 1 1 d .
H135 H -0.0584 0.1085 0.5341 0.045 Uiso 1 1 calc R
C136 C 0.0687(2) 0.07547(13) 0.54971(18) 0.0318(7) Uani 1 1 d .
H136 H 0.0610 0.0462 0.5715 0.038 Uiso 1 1 calc R
C137 C 0.0007(3) 0.0495(2) 0.3246(2) 0.0618(13) Uani 1 1 d .
H13D H -0.0452 0.0336 0.3345 0.074 Uiso 1 1 calc R
H13E H -0.0116 0.0871 0.3445 0.074 Uiso 1 1 calc R
H13F H 0.0560 0.0340 0.3563 0.074 Uiso 1 1 calc R
C138 C 0.0053(3) 0.04058(15) 0.2342(2) 0.0500(10) Uani 1 1 d .
C139 C -0.1991(3) 0.2113(2) -0.4237(4) 0.0824(17) Uani 1 1 d .
H13G H -0.1542 0.1882 -0.3893 0.099 Uiso 1 1 calc R
H13H H -0.2355 0.2355 -0.3846 0.099 Uiso 1 1 calc R
C140 C -0.2534(3) 0.1796(2) -0.4925(4) 0.093(2) Uani 1 1 d .
H14F H -0.2814 0.1592 -0.4652 0.140 Uiso 1 1 calc R
H14G H -0.2164 0.1561 -0.5308 0.140 Uiso 1 1 calc R
H14H H -0.2974 0.2031 -0.5259 0.140 Uiso 1 1 calc R
C141 C -0.1025(4) 0.2723(2) -0.4072(4) 0.0874(18) Uani 1 1 d .
H14I H -0.0559 0.2486 -0.3753 0.105 Uiso 1 1 calc R
H14J H -0.1371 0.2955 -0.3655 0.105 Uiso 1 1 calc R
C142 C -0.0635(4) 0.3049(3) -0.4558(4) 0.109(2) Uani 1 1 d .
H14K H -0.0252 0.3249 -0.4144 0.164 Uiso 1 1 calc R
H14L H -0.1102 0.3287 -0.4858 0.164 Uiso 1 1 calc R
H14M H -0.0307 0.2814 -0.4978 0.164 Uiso 1 1 calc R
B1 B 0.30957(19) 0.46134(13) 0.6720(2) 0.0217(6) Uani 1 1 d .
B2 B 0.2365(2) 0.03239(14) 0.5585(2) 0.0263(7) Uani 1 1 d .
O6 O -0.3516(4) 0.2365(2) -0.2200(4) 0.143(2) Uani 1 1 d .
C143 C -0.2820(6) 0.2717(6) -0.1874(6) 0.247(7) Uani 1 1 d .
H14N H -0.2397 0.2654 -0.2272 0.296 Uiso 1 1 calc R
H14O H -0.3089 0.3092 -0.1800 0.296 Uiso 1 1 calc R
C144 C -0.2421(3) 0.2544(3) -0.1046(4) 0.108(3) Uani 1 1 d .
H14P H -0.1987 0.2753 -0.0758 0.162 Uiso 1 1 calc R
H14Q H -0.2145 0.2176 -0.1143 0.162 Uiso 1 1 calc R
H14R H -0.2864 0.2588 -0.0684 0.162 Uiso 1 1 calc R
C145 C -0.3773(9) 0.2242(7) -0.3191(10) 0.434(17) Uani 1 1 d .
H14S H -0.3749 0.2535 -0.3481 0.521 Uiso 1 1 calc R
H14T H -0.3401 0.1921 -0.3435 0.521 Uiso 1 1 calc R
C146 C -0.4574(6) 0.2175(3) -0.3249(4) 0.135(3) Uani 1 1 d .
H14U H -0.4926 0.2305 -0.3765 0.203 Uiso 1 1 calc R
H14V H -0.4811 0.2368 -0.2738 0.203 Uiso 1 1 calc R
H14W H -0.4577 0.1804 -0.3286 0.203 Uiso 1 1 calc R

loop_
_atom_site_aniso_label
_atom_site_aniso_U_11
_atom_site_aniso_U_22
_atom_site_aniso_U_33
_atom_site_aniso_U_23
_atom_site_aniso_U_13
_atom_site_aniso_U_12
Ir1 0.01139(4) 0.01128(4) 0.01142(4) 0.00172(3) 0.00181(3) -0.00283(3)
Ir2 0.01104(4) 0.01295(5) 0.01324(4) 0.00194(3) 0.00175(3) -0.00289(3)
Mo1 0.01024(8) 0.01105(9) 0.01159(8) 0.00092(7) 0.00189(6) -0.00235(7)
Mo2 0.01029(8) 0.01145(9) 0.01287(8) 0.00247(7) 0.00221(7) -0.00223(7)
P1 0.0149(3) 0.0126(3) 0.0119(2) 0.0013(2) 0.0011(2) -0.0032(2)
P2 0.0126(2) 0.0149(3) 0.0120(2) 0.0023(2) 0.0029(2) -0.0028(2)
P3 0.0116(2) 0.0162(3) 0.0139(3) 0.0017(2) 0.0028(2) -0.0034(2)
P4 0.0138(3) 0.0160(3) 0.0147(3) 0.0048(2) 0.0009(2) -0.0026(2)
O1 0.0141(7) 0.0159(9) 0.0163(8) 0.0003(7) 0.0034(6) -0.0024(6)
O2 0.0120(7) 0.0157(8) 0.0141(7) 0.0015(7) 0.0011(6) -0.0033(6)
O3 0.0128(7) 0.0141(8) 0.0155(8) 0.0042(7) 0.0022(6) -0.0022(6)
O4 0.0124(7) 0.0161(9) 0.0169(8) 0.0039(7) 0.0012(6) -0.0048(6)
O5 0.070(2) 0.076(3) 0.092(3) 0.016(2) -0.0043(19) -0.0140(19)
N1 0.0145(9) 0.0126(10) 0.0130(9) 0.0018(8) 0.0026(7) -0.0030(7)
N2 0.0134(8) 0.0145(10) 0.0117(8) 0.0010(8) 0.0020(7) -0.0029(7)
N3 0.0141(9) 0.0129(10) 0.0128(9) 0.0011(8) 0.0033(7) -0.0027(7)
N4 0.0134(9) 0.0136(10) 0.0155(9) 0.0041(8) 0.0027(7) -0.0028(7)
N5 0.0211(10) 0.0142(10) 0.0177(9) 0.0025(8) 0.0044(8) -0.0028(8)
N6 0.0197(10) 0.0175(11) 0.0218(10) 0.0034(9) 0.0015(8) -0.0082(8)
N7 0.0216(10) 0.0158(11) 0.0291(12) 0.0009(10) -0.0012(9) -0.0014(9)
N8 0.0205(10) 0.0202(11) 0.0211(10) 0.0009(9) 0.0041(8) -0.0059(9)
N9 0.159(4) 0.051(2) 0.0423(19) 0.0062(18) 0.016(2) -0.054(3)
C1 0.0148(10) 0.0187(12) 0.0122(10) 0.0019(9) 0.0020(8) -0.0022(9)
C2 0.0269(13) 0.0121(12) 0.0297(14) 0.0034(11) 0.0030(11) -0.0053(10)
C3 0.059(2) 0.0346(19) 0.0392(18) 0.0213(16) -0.0057(16) -0.0202(17)
C4 0.0340(16) 0.0182(15) 0.063(2) -0.0056(15) 0.0115(16) -0.0033(13)
C5 0.0289(14) 0.0232(14) 0.0282(14) 0.0007(12) 0.0036(11) -0.0085(11)
C6 0.0152(10) 0.0214(13) 0.0116(10) 0.0014(9) 0.0011(8) -0.0065(9)
C7 0.0275(13) 0.0114(12) 0.0267(13) 0.0025(10) 0.0027(10) -0.0076(10)
C8 0.0414(17) 0.0209(15) 0.0295(15) 0.0016(12) -0.0038(13) -0.0115(13)
C9 0.0335(15) 0.0195(14) 0.0353(15) 0.0016(12) 0.0097(12) -0.0039(12)
C10 0.0372(16) 0.0217(15) 0.0335(15) 0.0074(12) 0.0055(12) -0.0116(12)
C11 0.0144(10) 0.0212(13) 0.0202(11) 0.0052(10) 0.0015(9) -0.0019(9)
C12 0.0304(15) 0.0124(14) 0.071(2) 0.0003(15) -0.0138(16) -0.0045(12)
C13 0.048(2) 0.051(3) 0.106(4) -0.051(3) 0.030(2) -0.018(2)
C14 0.0435(19) 0.0277(18) 0.068(3) 0.0085(18) 0.0002(18) -0.0151(15)
C15 0.081(3) 0.028(2) 0.193(6) 0.053(3) -0.080(4) -0.020(2)
C16 0.0141(10) 0.0212(13) 0.0155(10) 0.0033(10) 0.0034(8) -0.0034(9)
C17 0.0317(14) 0.0160(13) 0.0381(16) -0.0017(12) 0.0044(12) -0.0091(11)
C18 0.0359(16) 0.0256(16) 0.0414(17) 0.0103(14) 0.0133(14) 0.0002(13)
C19 0.064(2) 0.0263(18) 0.0386(18) -0.0113(15) -0.0013(17) -0.0143(17)
C20 0.0329(17) 0.0263(18) 0.095(3) 0.0059(19) 0.0174(19) -0.0140(14)
C21 0.0164(10) 0.0128(11) 0.0161(10) 0.0011(9) 0.0067(8) -0.0011(9)
C22 0.0208(12) 0.0191(13) 0.0221(12) -0.0035(10) 0.0078(10) -0.0030(10)
C23 0.0244(12) 0.0168(12) 0.0215(12) -0.0041(10) 0.0053(10) -0.0034(10)
C24 0.0208(11) 0.0154(12) 0.0175(11) -0.0006(10) 0.0033(9) -0.0034(9)
C25 0.0166(10) 0.0127(11) 0.0138(10) 0.0024(9) 0.0016(8) -0.0046(9)
C26 0.0258(12) 0.0143(12) 0.0115(10) 0.0007(9) 0.0017(9) -0.0061(10)
C27 0.0313(14) 0.0247(15) 0.0251(13) 0.0108(12) 0.0079(11) 0.0020(12)
C28 0.0492(19) 0.0219(15) 0.0313(15) 0.0132(13) 0.0101(14) 0.0039(13)
C29 0.0495(18) 0.0262(15) 0.0195(12) 0.0073(12) 0.0047(12) -0.0160(14)
C30 0.0332(14) 0.0315(16) 0.0237(13) 0.0068(12) 0.0072(11) -0.0133(13)
C31 0.0272(13) 0.0236(14) 0.0199(12) 0.0047(11) 0.0060(10) -0.0074(11)
C32 0.0219(12) 0.0159(12) 0.0193(11) 0.0015(10) -0.0023(9) -0.0047(10)
C33 0.0257(13) 0.0333(17) 0.0281(14) 0.0083(13) -0.0040(11) -0.0124(12)
C34 0.0338(16) 0.044(2) 0.0450(19) 0.0141(16) -0.0118(14) -0.0244(15)
C35 0.053(2) 0.046(2) 0.0347(17) 0.0005(16) -0.0181(16) -0.0248(18)
C36 0.052(2) 0.0369(19) 0.0234(14) -0.0005(14) -0.0106(14) -0.0166(16)
C37 0.0329(14) 0.0257(15) 0.0191(12) 0.0025(11) -0.0030(11) -0.0066(12)
C38 0.0146(10) 0.0147(11) 0.0135(10) 0.0032(9) 0.0028(8) -0.0042(9)
C39 0.0172(11) 0.0188(12) 0.0157(11) -0.0005(10) 0.0015(9) -0.0060(9)
C40 0.0230(12) 0.0185(13) 0.0150(11) -0.0039(10) 0.0039(9) -0.0051(10)
C41 0.0185(11) 0.0190(12) 0.0132(10) 0.0005(9) 0.0028(8) -0.0025(9)
C42 0.0151(10) 0.0143(11) 0.0127(10) 0.0017(9) 0.0015(8) -0.0027(8)
C43 0.0217(11) 0.0175(12) 0.0180(11) 0.0061(10) 0.0071(9) 0.0001(10)
C44 0.0301(14) 0.0271(15) 0.0242(13) 0.0082(12) 0.0083(11) -0.0068(12)
C45 0.0496(19) 0.0319(18) 0.0399(17) 0.0105(15) 0.0173(15) -0.0139(15)
C46 0.057(2) 0.0293(17) 0.0366(17) 0.0182(15) 0.0224(15) 0.0036(15)
C47 0.0406(17) 0.0378(18) 0.0243(14) 0.0177(14) 0.0055(12) 0.0055(14)
C48 0.0234(12) 0.0291(15) 0.0214(12) 0.0083(12) 0.0047(10) 0.0018(11)
C49 0.0140(10) 0.0196(12) 0.0148(10) 0.0004(9) 0.0022(8) -0.0028(9)
C50 0.0197(11) 0.0217(13) 0.0162(11) 0.0021(10) 0.0048(9) -0.0031(10)
C51 0.0210(12) 0.0223(14) 0.0267(13) 0.0022(11) 0.0051(10) 0.0004(10)
C52 0.0168(11) 0.0324(16) 0.0248(13) -0.0047(12) 0.0065(10) -0.0021(11)
C53 0.0249(13) 0.048(2) 0.0192(13) 0.0023(13) 0.0105(11) 0.0043(13)
C54 0.0204(12) 0.0371(17) 0.0189(12) 0.0077(12) 0.0061(10) 0.0048(11)
C55 0.0154(10) 0.0141(11) 0.0145(10) 0.0020(9) 0.0016(8) -0.0030(9)
C56 0.0181(11) 0.0175(12) 0.0233(12) 0.0086(10) 0.0027(9) -0.0016(9)
C57 0.0232(12) 0.0197(13) 0.0243(12) 0.0105(11) 0.0030(10) -0.0071(10)
C58 0.0197(11) 0.0242(14) 0.0234(12) 0.0081(11) 0.0046(10) -0.0072(10)
C59 0.0143(10) 0.0179(12) 0.0130(10) 0.0016(9) 0.0018(8) -0.0042(9)
C60 0.0169(11) 0.0217(13) 0.0156(11) -0.0004(10) 0.0038(9) -0.0046(10)
C61 0.0217(13) 0.0324(17) 0.0260(14) -0.0064(13) -0.0009(11) 0.0021(12)
C62 0.0337(16) 0.0376(19) 0.0313(16) -0.0134(14) 0.0062(13) 0.0031(14)
C63 0.0344(16) 0.042(2) 0.0250(14) -0.0142(14) 0.0054(12) -0.0088(14)
C64 0.0246(13) 0.046(2) 0.0178(12) -0.0033(13) -0.0019(10) -0.0128(13)
C65 0.0187(11) 0.0323(16) 0.0178(12) 0.0022(11) 0.0019(9) -0.0047(11)
C66 0.0123(10) 0.0222(13) 0.0197(11) 0.0034(10) 0.0036(9) -0.0059(9)
C67 0.0173(11) 0.0453(19) 0.0224(12) 0.0105(13) 0.0042(10) -0.0088(12)
C68 0.0260(14) 0.056(2) 0.0330(16) 0.0160(16) 0.0101(12) -0.0142(14)
C69 0.0207(13) 0.048(2) 0.0436(18) 0.0148(16) 0.0098(12) -0.0142(13)
C70 0.0205(12) 0.0384(18) 0.0327(15) 0.0063(13) 0.0004(11) -0.0137(12)
C71 0.0171(11) 0.0283(15) 0.0216(12) 0.0040(11) 0.0042(9) -0.0054(10)
C72 0.0162(10) 0.0136(11) 0.0149(10) 0.0016(9) 0.0029(8) -0.0030(9)
C73 0.0186(11) 0.0187(13) 0.0260(13) 0.0057(11) 0.0056(10) -0.0062(10)
C74 0.0220(12) 0.0216(14) 0.0308(14) 0.0134(12) 0.0045(10) -0.0056(10)
C75 0.0210(12) 0.0188(13) 0.0247(12) 0.0105(11) 0.0000(10) -0.0044(10)
C76 0.0154(10) 0.0150(12) 0.0189(11) 0.0038(10) 0.0034(9) -0.0014(9)
C77 0.0183(11) 0.0208(13) 0.0247(12) 0.0088(11) -0.0027(10) -0.0038(10)
C78 0.0288(14) 0.0298(16) 0.0256(13) 0.0094(12) 0.0006(11) -0.0014(12)
C79 0.0338(16) 0.0391(19) 0.0302(15) 0.0159(14) -0.0018(12) -0.0060(14)
C80 0.0275(14) 0.0323(17) 0.0450(18) 0.0176(15) -0.0103(13) -0.0022(13)
C81 0.0282(15) 0.051(2) 0.0421(18) 0.0169(17) 0.0105(14) 0.0137(15)
C82 0.0266(14) 0.0418(19) 0.0250(14) 0.0122(14) 0.0048(11) 0.0046(13)
C83 0.0243(12) 0.0184(12) 0.0130(10) 0.0045(10) 0.0026(9) -0.0029(10)
C84 0.0228(12) 0.0238(14) 0.0220(12) 0.0071(11) 0.0056(10) -0.0037(10)
C85 0.0331(15) 0.0301(16) 0.0227(13) 0.0066(12) 0.0115(11) -0.0008(12)
C86 0.0435(17) 0.0302(16) 0.0190(13) -0.0003(12) 0.0087(12) -0.0041(14)
C87 0.0444(17) 0.0330(17) 0.0221(13) -0.0046(13) 0.0042(12) -0.0155(14)
C88 0.0280(13) 0.0277(15) 0.0214(12) -0.0001(11) 0.0036(10) -0.0093(12)
C89 0.0215(12) 0.0179(13) 0.0220(12) -0.0025(10) 0.0073(10) -0.0048(10)
C90 0.0280(13) 0.0255(15) 0.0271(13) -0.0003(12) 0.0059(11) -0.0112(12)
C91 0.0401(16) 0.0245(15) 0.0288(14) 0.0034(12) 0.0123(12) -0.0104(13)
C92 0.0341(15) 0.0296(16) 0.0213(13) 0.0026(12) 0.0056(11) -0.0051(12)
C93 0.0235(12) 0.0265(15) 0.0234(13) -0.0011(11) 0.0053(10) -0.0061(11)
C94 0.0233(12) 0.0187(13) 0.0247(13) 0.0004(11) 0.0071(10) -0.0054(10)
C95 0.0224(12) 0.0137(12) 0.0323(14) -0.0034(11) 0.0052(11) -0.0055(10)
C96 0.0274(14) 0.0273(15) 0.0263(14) -0.0072(12) 0.0053(11) -0.0095(12)
C97 0.0302(15) 0.042(2) 0.0328(16) -0.0121(15) 0.0132(13) -0.0113(14)
C98 0.0230(14) 0.0377(19) 0.0448(18) -0.0111(15) 0.0100(13) -0.0079(13)
C99 0.0219(13) 0.0273(16) 0.0396(16) -0.0017(13) 0.0001(12) -0.0028(11)
C100 0.0278(13) 0.0166(13) 0.0335(15) 0.0023(12) 0.0067(11) -0.0044(11)
C101 0.0196(12) 0.0263(15) 0.0252(13) 0.0005(11) 0.0050(10) -0.0077(11)
C102 0.0192(12) 0.0284(15) 0.0285(14) -0.0003(12) 0.0010(10) -0.0046(11)
C103 0.0258(13) 0.0310(17) 0.0338(15) -0.0067(13) 0.0077(12) -0.0055(12)
C104 0.0288(15) 0.048(2) 0.0280(15) -0.0086(15) 0.0131(12) -0.0089(14)
C105 0.0330(16) 0.047(2) 0.0267(14) 0.0037(15) 0.0094(12) -0.0059(15)
C106 0.0299(14) 0.0324(17) 0.0293(14) 0.0034(13) 0.0084(12) -0.0048(13)
C107 0.0305(14) 0.0228(14) 0.0239(13) 0.0056(11) -0.0007(11) -0.0105(11)
C108 0.0433(17) 0.0243(15) 0.0234(13) 0.0031(12) -0.0011(12) -0.0113(13)
C109 0.076(3) 0.0274(17) 0.0237(15) 0.0021(13) -0.0044(16) -0.0189(17)
C110 0.081(3) 0.045(2) 0.0295(16) 0.0159(16) -0.0140(17) -0.045(2)
C111 0.053(2) 0.057(3) 0.0338(17) 0.0171(17) -0.0036(15) -0.0353(19)
C112 0.0348(16) 0.0394(19) 0.0335(15) 0.0122(14) 0.0016(13) -0.0186(14)
C113 0.0405(16) 0.0310(16) 0.0167(12) 0.0042(11) 0.0069(11) -0.0186(13)
C114 0.0418(17) 0.0308(17) 0.0255(14) 0.0153(13) -0.0028(12) -0.0128(14)
C115 0.0362(17) 0.050(2) 0.0366(17) 0.0277(17) -0.0054(14) -0.0099(16)
C116 0.049(2) 0.065(3) 0.0253(15) 0.0195(17) -0.0071(14) -0.0352(19)
C117 0.061(2) 0.058(2) 0.0225(14) -0.0027(15) 0.0102(15) -0.041(2)
C118 0.0479(19) 0.046(2) 0.0248(14) -0.0059(14) 0.0180(13) -0.0278(16)
C119 0.0368(15) 0.0265(15) 0.0213(12) -0.0029(11) 0.0120(11) -0.0131(12)
C120 0.0247(12) 0.0250(14) 0.0208(12) 0.0027(11) 0.0059(10) -0.0053(11)
C121 0.0279(13) 0.0381(18) 0.0201(12) 0.0026(12) 0.0102(11) -0.0055(12)
C122 0.0429(18) 0.041(2) 0.0212(13) -0.0092(13) 0.0105(13) -0.0114(15)
C123 0.073(3) 0.059(3) 0.0334(17) -0.0176(17) 0.0206(18) -0.047(2)
C124 0.073(3) 0.048(2) 0.0283(16) -0.0133(15) 0.0242(16) -0.042(2)
C125 0.0350(15) 0.0262(15) 0.0222(12) -0.0002(11) 0.0079(11) -0.0164(12)
C126 0.0498(19) 0.0267(16) 0.0346(16) 0.0006(13) 0.0211(14) -0.0136(14)
C127 0.0411(17) 0.0300(17) 0.0369(16) 0.0076(14) 0.0090(14) -0.0106(14)
C128 0.0379(16) 0.042(2) 0.0271(14) 0.0122(14) 0.0014(12) -0.0164(15)
C129 0.0359(15) 0.0427(19) 0.0155(12) 0.0025(12) 0.0033(11) -0.0130(14)
C130 0.0328(14) 0.0320(16) 0.0183(12) 0.0038(12) 0.0026(11) -0.0148(12)
C131 0.0431(16) 0.0270(15) 0.0129(11) -0.0031(11) 0.0106(11) -0.0162(13)
C132 0.0491(18) 0.0265(16) 0.0256(14) -0.0003(12) 0.0180(13) -0.0136(14)
C133 0.057(2) 0.0341(18) 0.0235(14) 0.0033(13) 0.0141(14) -0.0152(16)
C134 0.0466(19) 0.042(2) 0.0251(14) 0.0071(14) 0.0022(13) -0.0085(16)
C135 0.0397(17) 0.052(2) 0.0257(15) 0.0055(15) 0.0011(13) -0.0213(16)
C136 0.0431(17) 0.0366(18) 0.0206(13) 0.0056(13) -0.0009(12) -0.0223(15)
C137 0.083(3) 0.084(3) 0.0271(17) 0.005(2) -0.0038(19) -0.049(3)
C138 0.087(3) 0.033(2) 0.0370(19) 0.0011(16) 0.0052(19) -0.033(2)
C139 0.056(3) 0.070(4) 0.120(5) 0.042(4) -0.002(3) -0.002(3)
C140 0.072(3) 0.048(3) 0.134(5) 0.001(3) -0.028(3) -0.006(3)
C141 0.091(4) 0.092(4) 0.077(4) 0.021(3) -0.020(3) -0.033(3)
C142 0.111(5) 0.119(6) 0.129(6) 0.053(5) 0.040(4) -0.041(4)
B1 0.0202(13) 0.0210(15) 0.0252(14) 0.0019(12) 0.0047(11) -0.0068(11)
B2 0.0380(17) 0.0270(17) 0.0202(14) -0.0003(13) 0.0109(13) -0.0175(14)
O6 0.118(4) 0.192(6) 0.123(4) 0.032(4) -0.002(3) -0.046(4)
C143 0.096(7) 0.51(2) 0.140(8) 0.044(12) -0.015(6) -0.103(11)
C144 0.048(3) 0.175(8) 0.099(5) -0.009(5) 0.010(3) -0.046(4)
C145 0.318(18) 0.67(3) 0.42(2) 0.42(2) -0.315(18) -0.36(2)
C146 0.211(9) 0.154(7) 0.074(4) 0.041(4) -0.028(5) -0.131(7)

loop_
_atom_type_symbol
_atom_type_description
_atom_type_scat_dispersion_real
_atom_type_scat_dispersion_imag
_atom_type_scat_source
C C 0.0033 0.0016 'International Tables Vol C Tables 4.2.6.8 and 6.1.1.4'
H H 0.0000 0.0000 'International Tables Vol C Tables 4.2.6.8 and 6.1.1.4'
B B 0.0013 0.0007 'International Tables Vol C Tables 4.2.6.8 and 6.1.1.4'
Ir Ir -1.4442 7.9887 'International Tables Vol C Tables 4.2.6.8 and 6.1.1.4'
Mo Mo -1.6832 0.6857 'International Tables Vol C Tables 4.2.6.8 and 6.1.1.4'
N N 0.0061 0.0033 'International Tables Vol C Tables 4.2.6.8 and 6.1.1.4'
O O 0.0106 0.0060 'International Tables Vol C Tables 4.2.6.8 and 6.1.1.4'
P P 0.1023 0.0942 'International Tables Vol C Tables 4.2.6.8 and 6.1.1.4'

loop_
_geom_angle_atom_site_label_1
_geom_angle_atom_site_label_2
_geom_angle_atom_site_label_3
_geom_angle
C1 Ir1 C6 178.40(10)
C1 Ir1 P1 94.71(7)
C6 Ir1 P1 83.83(7)
C1 Ir1 P2 86.30(7)
C6 Ir1 P2 95.01(7)
P1 Ir1 P2 169.46(2)
C1 Ir1 Mo1 89.79(7)
C6 Ir1 Mo1 89.41(7)
P1 Ir1 Mo1 84.365(15)
P2 Ir1 Mo1 85.150(15)
C11 Ir2 C16 178.28(10)
C11 Ir2 P4 86.77(8)
C16 Ir2 P4 94.44(7)
C11 Ir2 P3 93.51(7)
C16 Ir2 P3 85.54(7)
P4 Ir2 P3 169.26(2)
C11 Ir2 Mo2 90.54(7)
C16 Ir2 Mo2 90.79(7)
P4 Ir2 Mo2 84.805(15)
P3 Ir2 Mo2 84.454(15)
O4 Mo1 O3 175.87(6)
O4 Mo1 Mo2 92.18(4)
O3 Mo1 Mo2 91.93(4)
O4 Mo1 N1 88.79(7)
O3 Mo1 N1 91.41(7)
Mo2 Mo1 N1 91.86(5)
O4 Mo1 N2 89.95(7)
O3 Mo1 N2 89.59(7)
Mo2 Mo1 N2 91.85(5)
N1 Mo1 N2 176.12(7)
O4 Mo1 Ir1 86.26(4)
O3 Mo1 Ir1 89.62(4)
Mo2 Mo1 Ir1 178.405(10)
N1 Mo1 Ir1 88.44(5)
N2 Mo1 Ir1 87.82(5)
O1 Mo2 O2 175.64(6)
O1 Mo2 Mo1 92.36(4)
O2 Mo2 Mo1 91.93(4)
O1 Mo2 N3 90.84(7)
O2 Mo2 N3 88.26(7)
Mo1 Mo2 N3 92.13(5)
O1 Mo2 N4 89.17(7)
O2 Mo2 N4 91.44(7)
Mo1 Mo2 N4 91.78(5)
N3 Mo2 N4 176.09(7)
O1 Mo2 Ir2 88.68(4)
O2 Mo2 Ir2 87.03(4)
Mo1 Mo2 Ir2 178.876(11)
N3 Mo2 Ir2 88.29(5)
N4 Mo2 Ir2 87.80(5)
C26 P1 C32 102.88(11)
C26 P1 C25 101.81(11)
C32 P1 C25 104.13(11)
C26 P1 Ir1 118.58(8)
C32 P1 Ir1 117.39(9)
C25 P1 Ir1 110.07(7)
C43 P2 C49 102.22(11)
C43 P2 C42 103.09(11)
C49 P2 C42 102.39(11)
C43 P2 Ir1 117.49(9)
C49 P2 Ir1 119.87(8)
C42 P2 Ir1 109.58(8)
C60 P3 C66 102.17(12)
C60 P3 C59 102.52(11)
C66 P3 C59 106.35(12)
C60 P3 Ir2 119.25(9)
C66 P3 Ir2 115.76(8)
C59 P3 Ir2 109.33(8)
C83 P4 C76 100.43(12)
C83 P4 C77 102.01(12)
C76 P4 C77 104.14(11)
C83 P4 Ir2 119.14(8)
C76 P4 Ir2 109.65(8)
C77 P4 Ir2 119.01(9)
C21 O1 Mo2 120.91(15)
C38 O2 Mo2 121.04(14)
C55 O3 Mo1 120.76(14)
C72 O4 Mo1 121.15(15)
C141 O5 C139 106.8(4)
C21 N1 C25 118.1(2)
C21 N1 Mo1 114.83(15)
C25 N1 Mo1 126.91(16)
C38 N2 C42 117.7(2)
C38 N2 Mo1 114.81(15)
C42 N2 Mo1 127.39(15)
C55 N3 C59 118.1(2)
C55 N3 Mo2 114.66(15)
C59 N3 Mo2 126.97(15)
C72 N4 C76 118.0(2)
C72 N4 Mo2 114.80(15)
C76 N4 Mo2 127.13(15)
C1 N5 C2 172.1(2)
C6 N6 C7 171.8(3)
C11 N7 C12 171.4(3)
C16 N8 C17 177.2(3)
N5 C1 Ir1 174.8(2)
N5 C2 C3 108.4(2)
N5 C2 C4 108.2(2)
C3 C2 C4 111.5(3)
N5 C2 C5 106.4(2)
C3 C2 C5 110.9(2)
C4 C2 C5 111.3(2)
C2 C3 H3A 109.5
C2 C3 H3B 109.5
H3A C3 H3B 109.5
C2 C3 H3C 109.5
H3A C3 H3C 109.5
H3B C3 H3C 109.5
C2 C4 H4A 109.5
C2 C4 H4B 109.5
H4A C4 H4B 109.5
C2 C4 H4C 109.5
H4A C4 H4C 109.5
H4B C4 H4C 109.5
C2 C5 H5A 109.5
C2 C5 H5B 109.5
H5A C5 H5B 109.5
C2 C5 H5C 109.5
H5A C5 H5C 109.5
H5B C5 H5C 109.5
N6 C6 Ir1 173.1(2)
N6 C7 C10 108.3(2)
N6 C7 C9 107.7(2)
C10 C7 C9 111.5(2)
N6 C7 C8 107.1(2)
C10 C7 C8 111.3(2)
C9 C7 C8 110.9(2)
C7 C8 H8A 109.5
C7 C8 H8B 109.5
H8A C8 H8B 109.5
C7 C8 H8C 109.5
H8A C8 H8C 109.5
H8B C8 H8C 109.5
C7 C9 H9A 109.5
C7 C9 H9B 109.5
H9A C9 H9B 109.5
C7 C9 H9C 109.5
H9A C9 H9C 109.5
H9B C9 H9C 109.5
C7 C10 H10A 109.5
C7 C10 H10B 109.5
H10A C10 H10B 109.5
C7 C10 H10C 109.5
H10A C10 H10C 109.5
H10B C10 H10C 109.5
N7 C11 Ir2 176.1(2)
N7 C12 C15 106.8(3)
N7 C12 C13 107.9(3)
C15 C12 C13 111.2(4)
N7 C12 C14 106.9(3)
C15 C12 C14 112.4(4)
C13 C12 C14 111.4(3)
C12 C13 H13A 109.5
C12 C13 H13B 109.5
H13A C13 H13B 109.5
C12 C13 H13C 109.5
H13A C13 H13C 109.5
H13B C13 H13C 109.5
C12 C14 H14A 109.5
C12 C14 H14B 109.5
H14A C14 H14B 109.5
C12 C14 H14C 109.5
H14A C14 H14C 109.5
H14B C14 H14C 109.5
C12 C15 H15A 109.5
C12 C15 H15B 109.5
H15A C15 H15B 109.5
C12 C15 H15C 109.5
H15A C15 H15C 109.5
H15B C15 H15C 109.5
N8 C16 Ir2 174.8(2)
N8 C17 C20 107.3(3)
N8 C17 C18 107.8(2)
C20 C17 C18 111.5(3)
N8 C17 C19 107.6(2)
C20 C17 C19 112.1(3)
C18 C17 C19 110.3(3)
C17 C18 H18A 109.5
C17 C18 H18B 109.5
H18A C18 H18B 109.5
C17 C18 H18C 109.5
H18A C18 H18C 109.5
H18B C18 H18C 109.5
C17 C19 H19A 109.5
C17 C19 H19B 109.5
H19A C19 H19B 109.5
C17 C19 H19C 109.5
H19A C19 H19C 109.5
H19B C19 H19C 109.5
C17 C20 H20A 109.5
C17 C20 H20B 109.5
H20A C20 H20B 109.5
C17 C20 H20C 109.5
H20A C20 H20C 109.5
H20B C20 H20C 109.5
O1 C21 N1 118.5(2)
O1 C21 C22 120.9(2)
N1 C21 C22 120.6(2)
C23 C22 C21 120.2(2)
C23 C22 H22 119.9
C21 C22 H22 119.9
C22 C23 C24 119.2(2)
C22 C23 H23 120.4
C24 C23 H23 120.4
C25 C24 C23 119.2(2)
C25 C24 H24 120.4
C23 C24 H24 120.4
C24 C25 N1 122.6(2)
C24 C25 P1 122.54(17)
N1 C25 P1 114.35(17)
C31 C26 C27 118.9(2)
C31 C26 P1 122.6(2)
C27 C26 P1 118.5(2)
C28 C27 C26 120.5(3)
C28 C27 H27 119.8
C26 C27 H27 119.8
C27 C28 C29 120.1(3)
C27 C28 H28 120.0
C29 C28 H28 120.0
C30 C29 C28 119.9(3)
C30 C29 H29 120.1
C28 C29 H29 120.1
C29 C30 C31 120.5(3)
C29 C30 H30 119.8
C31 C30 H30 119.8
C30 C31 C26 120.2(3)
C30 C31 H31 119.9
C26 C31 H31 119.9
C33 C32 C37 119.3(2)
C33 C32 P1 120.0(2)
C37 C32 P1 120.7(2)
C34 C33 C32 120.1(3)
C34 C33 H33 120.0
C32 C33 H33 120.0
C33 C34 C35 119.4(3)
C33 C34 H34 120.3
C35 C34 H34 120.3
C36 C35 C34 121.2(3)
C36 C35 H35 119.4
C34 C35 H35 119.4
C35 C36 C37 119.6(3)
C35 C36 H36 120.2
C37 C36 H36 120.2
C36 C37 C32 120.4(3)
C36 C37 H37 119.8
C32 C37 H37 119.8
O2 C38 N2 118.1(2)
O2 C38 C39 121.0(2)
N2 C38 C39 120.8(2)
C40 C39 C38 120.1(2)
C40 C39 H39 120.0
C38 C39 H39 120.0
C39 C40 C41 119.1(2)
C39 C40 H40 120.5
C41 C40 H40 120.5
C42 C41 C40 119.2(2)
C42 C41 H41 120.4
C40 C41 H41 120.4
C41 C42 N2 122.7(2)
C41 C42 P2 121.84(18)
N2 C42 P2 115.23(17)
C48 C43 C44 119.1(2)
C48 C43 P2 123.0(2)
C44 C43 P2 117.78(19)
C45 C44 C43 120.2(3)
C45 C44 H44 119.9
C43 C44 H44 119.9
C46 C45 C44 120.3(3)
C46 C45 H45 119.9
C44 C45 H45 119.9
C47 C46 C45 119.8(3)
C47 C46 H46 120.1
C45 C46 H46 120.1
C46 C47 C48 120.6(3)
C46 C47 H47 119.7
C48 C47 H47 119.7
C47 C48 C43 120.1(3)
C47 C48 H48 119.9
C43 C48 H48 119.9
C50 C49 C54 118.6(2)
C50 C49 P2 120.64(19)
C54 C49 P2 120.62(19)
C51 C50 C49 120.6(2)
C51 C50 H50 119.7
C49 C50 H50 119.7
C50 C51 C52 120.5(3)
C50 C51 H51 119.7
C52 C51 H51 119.7
C53 C52 C51 119.3(3)
C53 C52 H52 120.4
C51 C52 H52 120.4
C52 C53 C54 120.7(3)
C52 C53 H53 119.6
C54 C53 H53 119.6
C53 C54 C49 120.2(3)
C53 C54 H54 119.9
C49 C54 H54 119.9
O3 C55 N3 118.7(2)
O3 C55 C56 120.9(2)
N3 C55 C56 120.4(2)
C57 C56 C55 120.0(2)
C57 C56 H56 120.0
C55 C56 H56 120.0
C56 C57 C58 119.7(2)
C56 C57 H57 120.2
C58 C57 H57 120.2
C59 C58 C57 119.0(2)
C59 C58 H58 120.5
C57 C58 H58 120.5
C58 C59 N3 122.8(2)
C58 C59 P3 122.54(19)
N3 C59 P3 114.18(17)
C65 C60 C61 118.3(2)
C65 C60 P3 123.5(2)
C61 C60 P3 118.19(19)
C62 C61 C60 121.1(3)
C62 C61 H61 119.4
C60 C61 H61 119.4
C63 C62 C61 119.5(3)
C63 C62 H62 120.3
C61 C62 H62 120.3
C64 C63 C62 120.4(3)
C64 C63 H63 119.8
C62 C63 H63 119.8
C63 C64 C65 120.1(3)
C63 C64 H64 119.9
C65 C64 H64 119.9
C64 C65 C60 120.5(3)
C64 C65 H65 119.7
C60 C65 H65 119.7
C71 C66 C67 119.5(2)
C71 C66 P3 118.99(19)
C67 C66 P3 121.44(19)
C68 C67 C66 119.8(3)
C68 C67 H67 120.1
C66 C67 H67 120.1
C67 C68 C69 120.1(3)
C67 C68 H68 119.9
C69 C68 H68 119.9
C70 C69 C68 120.6(3)
C70 C69 H69 119.7
C68 C69 H69 119.7
C69 C70 C71 120.0(3)
C69 C70 H70 120.0
C71 C70 H70 120.0
C70 C71 C66 120.0(2)
C70 C71 H71 120.0
C66 C71 H71 120.0
O4 C72 N4 118.5(2)
O4 C72 C73 121.0(2)
N4 C72 C73 120.5(2)
C74 C73 C72 120.1(2)
C74 C73 H73 120.0
C72 C73 H73 120.0
C73 C74 C75 119.2(2)
C73 C74 H74 120.4
C75 C74 H74 120.4
C76 C75 C74 119.6(2)
C76 C75 H75 120.2
C74 C75 H75 120.2
C75 C76 N4 122.3(2)
C75 C76 P4 122.47(18)
N4 C76 P4 114.36(17)
C82 C77 C78 119.4(2)
C82 C77 P4 120.4(2)
C78 C77 P4 120.2(2)
C79 C78 C77 119.7(3)
C79 C78 H78 120.1
C77 C78 H78 120.1
C78 C79 C80 120.0(3)
C78 C79 H79 120.0
C80 C79 H79 120.0
C81 C80 C79 119.7(3)
C81 C80 H80 120.2
C79 C80 H80 120.2
C80 C81 C82 120.8(3)
C80 C81 H81 119.6
C82 C81 H81 119.6
C77 C82 C81 120.5(3)
C77 C82 H82 119.8
C81 C82 H82 119.8
C84 C83 C88 118.8(3)
C84 C83 P4 122.9(2)
C88 C83 P4 118.2(2)
C85 C84 C83 120.8(3)
C85 C84 H84 119.6
C83 C84 H84 119.6
C86 C85 C84 120.3(3)
C86 C85 H85 119.9
C84 C85 H85 119.9
C87 C86 C85 119.7(3)
C87 C86 H86 120.2
C85 C86 H86 120.2
C86 C87 C88 120.8(3)
C86 C87 H87 119.6
C88 C87 H87 119.6
C87 C88 C83 119.6(3)
C87 C88 H88 120.2
C83 C88 H88 120.2
C90 C89 C94 115.0(2)
C90 C89 B1 122.3(2)
C94 C89 B1 122.7(2)
C91 C90 C89 122.6(3)
C91 C90 H90 118.7
C89 C90 H90 118.7
C90 C91 C92 120.8(3)
C90 C91 H91 119.6
C92 C91 H91 119.6
C93 C92 C91 118.3(3)
C93 C92 H92 120.9
C91 C92 H92 120.9
C92 C93 C94 121.0(3)
C92 C93 H93 119.5
C94 C93 H93 119.5
C93 C94 C89 122.3(3)
C93 C94 H94 118.8
C89 C94 H94 118.8
C96 C95 C100 114.7(3)
C96 C95 B1 124.0(2)
C100 C95 B1 121.2(3)
C97 C96 C95 123.2(3)
C97 C96 H96 118.4
C95 C96 H96 118.4
C98 C97 C96 119.2(3)
C98 C97 H97 120.4
C96 C97 H97 120.4
C99 C98 C97 120.0(3)
C99 C98 H98 120.0
C97 C98 H98 120.0
C98 C99 C100 119.9(3)
C98 C99 H99 120.0
C100 C99 H99 120.0
C99 C100 C95 122.9(3)
C99 C100 H100 118.5
C95 C100 H100 118.5
C106 C101 C102 115.0(3)
C106 C101 B1 121.9(3)
C102 C101 B1 123.0(2)
C101 C102 C103 123.0(3)
C101 C102 H102 118.5
C103 C102 H102 118.5
C104 C103 C102 119.7(3)
C104 C103 H103 120.1
C102 C103 H103 120.1
C105 C104 C103 119.0(3)
C105 C104 H104 120.5
C103 C104 H104 120.5
C104 C105 C106 120.5(3)
C104 C105 H105 119.8
C106 C105 H105 119.8
C105 C106 C101 122.8(3)
C105 C106 H106 118.6
C101 C106 H106 118.6
C108 C107 C112 115.5(3)
C108 C107 B1 121.8(3)
C112 C107 B1 122.5(3)
C109 C108 C107 122.2(3)
C109 C108 H108 118.9
C107 C108 H108 118.9
C110 C109 C108 120.2(4)
C110 C109 H109 119.9
C108 C109 H109 119.9
C111 C110 C109 119.0(3)
C111 C110 H110 120.5
C109 C110 H110 120.5
C110 C111 C112 120.6(3)
C110 C111 H111 119.7
C112 C111 H111 119.7
C111 C112 C107 122.5(4)
C111 C112 H112 118.7
C107 C112 H112 118.7
C114 C113 C118 116.1(3)
C114 C113 B2 122.2(3)
C118 C113 B2 121.4(3)
C115 C114 C113 122.5(3)
C115 C114 H114 118.8
C113 C114 H114 118.8
C116 C115 C114 120.0(4)
C116 C115 H115 120.0
C114 C115 H115 120.0
C117 C116 C115 119.7(3)
C117 C116 H116 120.1
C115 C116 H116 120.1
C116 C117 C118 120.1(3)
C116 C117 H117 119.9
C118 C117 H117 119.9
C117 C118 C113 121.6(3)
C117 C118 H118 119.2
C113 C118 H118 119.2
C120 C119 C124 115.2(3)
C120 C119 B2 122.6(2)
C124 C119 B2 121.4(3)
C121 C120 C119 122.6(3)
C121 C120 H120 118.7
C119 C120 H120 118.7
C122 C121 C120 120.5(3)
C122 C121 H121 119.8
C120 C121 H121 119.8
C123 C122 C121 118.8(3)
C123 C122 H122 120.6
C121 C122 H122 120.6
C122 C123 C124 120.5(3)
C122 C123 H123 119.7
C124 C123 H123 119.7
C123 C124 C119 122.5(3)
C123 C124 H124 118.7
C119 C124 H124 118.7
C126 C125 C130 115.4(3)
C126 C125 B2 121.8(3)
C130 C125 B2 122.5(3)
C127 C126 C125 123.2(3)
C127 C126 H126 118.4
C125 C126 H126 118.4
C126 C127 C128 119.9(3)
C126 C127 H127 120.0
C128 C127 H127 120.0
C129 C128 C127 118.8(3)
C129 C128 H128 120.6
C127 C128 H128 120.6
C128 C129 C130 120.0(3)
C128 C129 H129 120.0
C130 C129 H129 120.0
C129 C130 C125 122.6(3)
C129 C130 H130 118.7
C125 C130 H130 118.7
C136 C131 C132 114.6(3)
C136 C131 B2 123.6(3)
C132 C131 B2 121.3(3)
C133 C132 C131 123.3(3)
C133 C132 H132 118.3
C131 C132 H132 118.3
C134 C133 C132 119.9(3)
C134 C133 H133 120.0
C132 C133 H133 120.0
C133 C134 C135 118.8(3)
C133 C134 H134 120.6
C135 C134 H134 120.6
C136 C135 C134 120.3(3)
C136 C135 H135 119.9
C134 C135 H135 119.9
C135 C136 C131 123.1(3)
C135 C136 H136 118.4
C131 C136 H136 118.4
C138 C137 H13D 109.5
C138 C137 H13E 109.5
H13D C137 H13E 109.5
C138 C137 H13F 109.5
H13D C137 H13F 109.5
H13E C137 H13F 109.5
N9 C138 C137 178.9(6)
C140 C139 O5 105.7(5)
C140 C139 H13G 110.6
O5 C139 H13G 110.6
C140 C139 H13H 110.6
O5 C139 H13H 110.6
H13G C139 H13H 108.7
C139 C140 H14F 109.5
C139 C140 H14G 109.5
H14F C140 H14G 109.5
C139 C140 H14H 109.5
H14F C140 H14H 109.5
H14G C140 H14H 109.5
O5 C141 C142 106.9(5)
O5 C141 H14I 110.3
C142 C141 H14I 110.3
O5 C141 H14J 110.3
C142 C141 H14J 110.3
H14I C141 H14J 108.6
C141 C142 H14K 109.5
C141 C142 H14L 109.5
H14K C142 H14L 109.5
C141 C142 H14M 109.5
H14K C142 H14M 109.5
H14L C142 H14M 109.5
C95 B1 C107 108.5(2)
C95 B1 C101 108.7(2)
C107 B1 C101 110.9(2)
C95 B1 C89 110.8(2)
C107 B1 C89 107.9(2)
C101 B1 C89 110.0(2)
C113 B2 C131 112.8(2)
C113 B2 C125 103.6(2)
C131 B2 C125 113.0(2)
C113 B2 C119 113.5(2)
C131 B2 C119 101.7(2)
C125 B2 C119 112.6(2)
C145 O6 C143 116.1(7)
C144 C143 O6 101.6(9)
C144 C143 H14N 111.5
O6 C143 H14N 111.5
C144 C143 H14O 111.5
O6 C143 H14O 111.5
H14N C143 H14O 109.3
C143 C144 H14P 109.5
C143 C144 H14Q 109.5
H14P C144 H14Q 109.5
C143 C144 H14R 109.5
H14P C144 H14R 109.5
H14Q C144 H14R 109.5
C146 C145 O6 100.7(12)
C146 C145 H14S 111.6
O6 C145 H14S 111.6
C146 C145 H14T 111.6
O6 C145 H14T 111.6
H14S C145 H14T 109.4
C145 C146 H14U 109.5
C145 C146 H14V 109.5
H14U C146 H14V 109.5
C145 C146 H14W 109.5
H14U C146 H14W 109.5
H14V C146 H14W 109.5

loop_
_geom_bond_atom_site_label_1
_geom_bond_atom_site_label_2
_geom_bond_distance
Ir1 C1 1.967(3)
Ir1 C6 1.978(3)
Ir1 P1 2.3126(6)
Ir1 P2 2.3139(6)
Ir1 Mo1 2.8476(2)
Ir2 C11 1.957(3)
Ir2 C16 1.969(3)
Ir2 P4 2.3030(6)
Ir2 P3 2.3079(6)
Ir2 Mo2 2.8400(2)
Mo1 O4 2.0903(17)
Mo1 O3 2.0973(16)
Mo1 Mo2 2.1128(2)
Mo1 N1 2.174(2)
Mo1 N2 2.175(2)
Mo2 O1 2.0910(17)
Mo2 O2 2.0999(17)
Mo2 N3 2.1654(19)
Mo2 N4 2.1742(19)
P1 C26 1.816(2)
P1 C32 1.823(2)
P1 C25 1.843(2)
P2 C43 1.822(2)
P2 C49 1.829(3)
P2 C42 1.840(2)
P3 C60 1.818(3)
P3 C66 1.821(2)
P3 C59 1.844(3)
P4 C83 1.825(3)
P4 C76 1.832(2)
P4 C77 1.834(3)
O1 C21 1.293(3)
O2 C38 1.292(3)
O3 C55 1.289(3)
O4 C72 1.285(3)
O5 C141 1.473(6)
O5 C139 1.555(6)
N1 C21 1.377(3)
N1 C25 1.381(3)
N2 C38 1.378(3)
N2 C42 1.378(3)
N3 C55 1.374(3)
N3 C59 1.376(3)
N4 C72 1.377(3)
N4 C76 1.382(3)
N5 C1 1.156(3)
N5 C2 1.459(3)
N6 C6 1.150(3)
N6 C7 1.465(3)
N7 C11 1.155(3)
N7 C12 1.454(4)
N8 C16 1.155(3)
N8 C17 1.460(4)
N9 C138 1.141(5)
C2 C3 1.511(4)
C2 C4 1.512(4)
C2 C5 1.536(4)
C3 H3A 0.9800
C3 H3B 0.9800
C3 H3C 0.9800
C4 H4A 0.9800
C4 H4B 0.9800
C4 H4C 0.9800
C5 H5A 0.9800
C5 H5B 0.9800
C5 H5C 0.9800
C7 C10 1.526(4)
C7 C9 1.531(4)
C7 C8 1.534(4)
C8 H8A 0.9800
C8 H8B 0.9800
C8 H8C 0.9800
C9 H9A 0.9800
C9 H9B 0.9800
C9 H9C 0.9800
C10 H10A 0.9800
C10 H10B 0.9800
C10 H10C 0.9800
C12 C15 1.513(5)
C12 C13 1.515(6)
C12 C14 1.524(5)
C13 H13A 0.9800
C13 H13B 0.9800
C13 H13C 0.9800
C14 H14A 0.9800
C14 H14B 0.9800
C14 H14C 0.9800
C15 H15A 0.9800
C15 H15B 0.9800
C15 H15C 0.9800
C17 C20 1.517(4)
C17 C18 1.526(4)
C17 C19 1.539(5)
C18 H18A 0.9800
C18 H18B 0.9800
C18 H18C 0.9800
C19 H19A 0.9800
C19 H19B 0.9800
C19 H19C 0.9800
C20 H20A 0.9800
C20 H20B 0.9800
C20 H20C 0.9800
C21 C22 1.422(3)
C22 C23 1.365(3)
C22 H22 0.9500
C23 C24 1.417(4)
C23 H23 0.9500
C24 C25 1.371(3)
C24 H24 0.9500
C26 C31 1.392(4)
C26 C27 1.398(4)
C27 C28 1.386(4)
C27 H27 0.9500
C28 C29 1.388(5)
C28 H28 0.9500
C29 C30 1.378(4)
C29 H29 0.9500
C30 C31 1.391(4)
C30 H30 0.9500
C31 H31 0.9500
C32 C33 1.392(4)
C32 C37 1.403(4)
C33 C34 1.386(4)
C33 H33 0.9500
C34 C35 1.388(5)
C34 H34 0.9500
C35 C36 1.374(5)
C35 H35 0.9500
C36 C37 1.379(4)
C36 H36 0.9500
C37 H37 0.9500
C38 C39 1.422(3)
C39 C40 1.365(3)
C39 H39 0.9500
C40 C41 1.416(3)
C40 H40 0.9500
C41 C42 1.376(3)
C41 H41 0.9500
C43 C48 1.394(3)
C43 C44 1.398(4)
C44 C45 1.389(4)
C44 H44 0.9500
C45 C46 1.387(5)
C45 H45 0.9500
C46 C47 1.378(5)
C46 H46 0.9500
C47 C48 1.390(4)
C47 H47 0.9500
C48 H48 0.9500
C49 C50 1.395(3)
C49 C54 1.405(3)
C50 C51 1.386(4)
C50 H50 0.9500
C51 C52 1.393(4)
C51 H51 0.9500
C52 C53 1.384(4)
C52 H52 0.9500
C53 C54 1.389(4)
C53 H53 0.9500
C54 H54 0.9500
C55 C56 1.418(3)
C56 C57 1.365(3)
C56 H56 0.9500
C57 C58 1.401(4)
C57 H57 0.9500
C58 C59 1.369(3)
C58 H58 0.9500
C60 C65 1.395(3)
C60 C61 1.400(4)
C61 C62 1.387(4)
C61 H61 0.9500
C62 C63 1.384(4)
C62 H62 0.9500
C63 C64 1.379(5)
C63 H63 0.9500
C64 C65 1.392(4)
C64 H64 0.9500
C65 H65 0.9500
C66 C71 1.398(3)
C66 C67 1.405(3)
C67 C68 1.388(4)
C67 H67 0.9500
C68 C69 1.392(4)
C68 H68 0.9500
C69 C70 1.376(4)
C69 H69 0.9500
C70 C71 1.397(4)
C70 H70 0.9500
C71 H71 0.9500
C72 C73 1.419(3)
C73 C74 1.367(3)
C73 H73 0.9500
C74 C75 1.405(3)
C74 H74 0.9500
C75 C76 1.368(3)
C75 H75 0.9500
C77 C82 1.379(4)
C77 C78 1.412(4)
C78 C79 1.395(4)
C78 H78 0.9500
C79 C80 1.400(5)
C79 H79 0.9500
C80 C81 1.375(5)
C80 H80 0.9500
C81 C82 1.393(4)
C81 H81 0.9500
C82 H82 0.9500
C83 C84 1.393(4)
C83 C88 1.398(4)
C84 C85 1.383(4)
C84 H84 0.9500
C85 C86 1.379(4)
C85 H85 0.9500
C86 C87 1.378(4)
C86 H86 0.9500
C87 C88 1.395(4)
C87 H87 0.9500
C88 H88 0.9500
C89 C90 1.408(4)
C89 C94 1.410(3)
C89 B1 1.658(4)
C90 C91 1.383(4)
C90 H90 0.9500
C91 C92 1.389(4)
C91 H91 0.9500
C92 C93 1.375(4)
C92 H92 0.9500
C93 C94 1.390(4)
C93 H93 0.9500
C94 H94 0.9500
C95 C96 1.409(4)
C95 C100 1.412(4)
C95 B1 1.650(4)
C96 C97 1.395(4)
C96 H96 0.9500
C97 C98 1.391(4)
C97 H97 0.9500
C98 C99 1.377(5)
C98 H98 0.9500
C99 C100 1.391(4)
C99 H99 0.9500
C100 H100 0.9500
C101 C106 1.401(4)
C101 C102 1.403(4)
C101 B1 1.656(4)
C102 C103 1.405(4)
C102 H102 0.9500
C103 C104 1.386(5)
C103 H103 0.9500
C104 C105 1.383(5)
C104 H104 0.9500
C105 C106 1.396(4)
C105 H105 0.9500
C106 H106 0.9500
C107 C108 1.405(4)
C107 C112 1.408(4)
C107 B1 1.654(4)
C108 C109 1.397(4)
C108 H108 0.9500
C109 C110 1.392(5)
C109 H109 0.9500
C110 C111 1.375(6)
C110 H110 0.9500
C111 C112 1.388(5)
C111 H111 0.9500
C112 H112 0.9500
C113 C114 1.392(5)
C113 C118 1.407(4)
C113 B2 1.641(4)
C114 C115 1.388(4)
C114 H114 0.9500
C115 C116 1.381(5)
C115 H115 0.9500
C116 C117 1.369(6)
C116 H116 0.9500
C117 C118 1.401(4)
C117 H117 0.9500
C118 H118 0.9500
C119 C120 1.397(4)
C119 C124 1.402(4)
C119 B2 1.647(4)
C120 C121 1.393(4)
C120 H120 0.9500
C121 C122 1.379(4)
C121 H121 0.9500
C122 C123 1.374(5)
C122 H122 0.9500
C123 C124 1.393(4)
C123 H123 0.9500
C124 H124 0.9500
C125 C126 1.400(4)
C125 C130 1.401(4)
C125 B2 1.642(4)
C126 C127 1.385(4)
C126 H126 0.9500
C127 C128 1.395(5)
C127 H127 0.9500
C128 C129 1.391(5)
C128 H128 0.9500
C129 C130 1.398(4)
C129 H129 0.9500
C130 H130 0.9500
C131 C136 1.399(4)
C131 C132 1.401(4)
C131 B2 1.641(5)
C132 C133 1.387(5)
C132 H132 0.9500
C133 C134 1.380(5)
C133 H133 0.9500
C134 C135 1.386(5)
C134 H134 0.9500
C135 C136 1.381(5)
C135 H135 0.9500
C136 H136 0.9500
C137 C138 1.434(5)
C137 H13D 0.9800
C137 H13E 0.9800
C137 H13F 0.9800
C139 C140 1.513(7)
C139 H13G 0.9900
C139 H13H 0.9900
C140 H14F 0.9800
C140 H14G 0.9800
C140 H14H 0.9800
C141 C142 1.558(7)
C141 H14I 0.9900
C141 H14J 0.9900
C142 H14K 0.9800
C142 H14L 0.9800
C142 H14M 0.9800
O6 C145 1.551(15)
O6 C143 1.569(11)
C143 C144 1.463(11)
C143 H14N 0.9900
C143 H14O 0.9900
C144 H14P 0.9800
C144 H14Q 0.9800
C144 H14R 0.9800
C145 C146 1.324(13)
C145 H14S 0.9900
C145 H14T 0.9900
C146 H14U 0.9800
C146 H14V 0.9800
C146 H14W 0.9800

loop_
_geom_torsion_atom_site_label_1
_geom_torsion_atom_site_label_2
_geom_torsion_atom_site_label_3
_geom_torsion_atom_site_label_4
_geom_torsion
C1 Ir1 Mo1 O4 -152.92(8)
C6 Ir1 Mo1 O4 28.46(8)
P1 Ir1 Mo1 O4 112.32(5)
P2 Ir1 Mo1 O4 -66.62(5)
C1 Ir1 Mo1 O3 26.77(8)
C6 Ir1 Mo1 O3 -151.84(8)
P1 Ir1 Mo1 O3 -67.98(5)
P2 Ir1 Mo1 O3 113.08(5)
C1 Ir1 Mo1 N1 118.19(8)
C6 Ir1 Mo1 N1 -60.42(8)
P1 Ir1 Mo1 N1 23.44(5)
P2 Ir1 Mo1 N1 -155.50(5)
C1 Ir1 Mo1 N2 -62.83(9)
C6 Ir1 Mo1 N2 118.55(8)
P1 Ir1 Mo1 N2 -157.59(5)
P2 Ir1 Mo1 N2 23.47(5)
O4 Mo1 Mo2 O1 -79.94(7)
O3 Mo1 Mo2 O1 100.40(7)
N1 Mo1 Mo2 O1 8.92(7)
N2 Mo1 Mo2 O1 -169.95(7)
O4 Mo1 Mo2 O2 100.81(7)
O3 Mo1 Mo2 O2 -78.86(6)
N1 Mo1 Mo2 O2 -170.33(7)
N2 Mo1 Mo2 O2 10.79(7)
O4 Mo1 Mo2 N3 -170.86(7)
O3 Mo1 Mo2 N3 9.47(7)
N1 Mo1 Mo2 N3 -82.01(7)
N2 Mo1 Mo2 N3 99.12(7)
O4 Mo1 Mo2 N4 9.31(7)
O3 Mo1 Mo2 N4 -170.36(7)
N1 Mo1 Mo2 N4 98.17(7)
N2 Mo1 Mo2 N4 -80.71(8)
C11 Ir2 Mo2 O1 26.31(9)
C16 Ir2 Mo2 O1 -152.60(8)
P4 Ir2 Mo2 O1 113.02(5)
P3 Ir2 Mo2 O1 -67.16(5)
C11 Ir2 Mo2 O2 -154.46(9)
C16 Ir2 Mo2 O2 26.63(8)
P4 Ir2 Mo2 O2 -67.76(5)
P3 Ir2 Mo2 O2 112.07(5)
C11 Ir2 Mo2 N3 117.19(9)
C16 Ir2 Mo2 N3 -61.72(9)
P4 Ir2 Mo2 N3 -156.10(6)
P3 Ir2 Mo2 N3 23.72(6)
C11 Ir2 Mo2 N4 -62.91(9)
C16 Ir2 Mo2 N4 118.18(9)
P4 Ir2 Mo2 N4 23.80(6)
P3 Ir2 Mo2 N4 -156.38(6)
C1 Ir1 P1 C26 -9.21(12)
C6 Ir1 P1 C26 170.13(12)
P2 Ir1 P1 C26 85.91(16)
Mo1 Ir1 P1 C26 80.11(9)
C1 Ir1 P1 C32 115.41(12)
C6 Ir1 P1 C32 -65.25(12)
P2 Ir1 P1 C32 -149.47(14)
Mo1 Ir1 P1 C32 -155.26(10)
C1 Ir1 P1 C25 -125.77(10)
C6 Ir1 P1 C25 53.57(10)
P2 Ir1 P1 C25 -30.65(16)
Mo1 Ir1 P1 C25 -36.44(8)
C1 Ir1 P2 C43 171.86(11)
C6 Ir1 P2 C43 -7.23(11)
P1 Ir1 P2 C43 75.96(15)
Mo1 Ir1 P2 C43 81.75(9)
C1 Ir1 P2 C49 -63.12(12)
C6 Ir1 P2 C49 117.80(12)
P1 Ir1 P2 C49 -159.01(14)
Mo1 Ir1 P2 C49 -153.22(10)
C1 Ir1 P2 C42 54.72(11)
C6 Ir1 P2 C42 -124.36(11)
P1 Ir1 P2 C42 -41.17(16)
Mo1 Ir1 P2 C42 -35.39(8)
C11 Ir2 P3 C60 -9.97(12)
C16 Ir2 P3 C60 171.46(11)
P4 Ir2 P3 C60 81.17(16)
Mo2 Ir2 P3 C60 80.23(9)
C11 Ir2 P3 C66 112.61(12)
C16 Ir2 P3 C66 -65.96(12)
P4 Ir2 P3 C66 -156.26(14)
Mo2 Ir2 P3 C66 -157.19(10)
C11 Ir2 P3 C59 -127.35(11)
C16 Ir2 P3 C59 54.08(11)
P4 Ir2 P3 C59 -36.22(16)
Mo2 Ir2 P3 C59 -37.15(8)
C11 Ir2 P4 C83 168.66(11)
C16 Ir2 P4 C83 -12.57(11)
P3 Ir2 P4 C83 76.89(16)
Mo2 Ir2 P4 C83 77.83(9)
C11 Ir2 P4 C76 53.88(11)
C16 Ir2 P4 C76 -127.35(11)
P3 Ir2 P4 C76 -37.89(16)
Mo2 Ir2 P4 C76 -36.95(9)
C11 Ir2 P4 C77 -65.77(12)
C16 Ir2 P4 C77 113.00(12)
P3 Ir2 P4 C77 -157.54(14)
Mo2 Ir2 P4 C77 -156.61(10)
Mo1 Mo2 O1 C21 -8.88(17)
N3 Mo2 O1 C21 83.28(17)
N4 Mo2 O1 C21 -100.63(17)
Ir2 Mo2 O1 C21 171.55(17)
Mo1 Mo2 O2 C38 -10.78(16)
N3 Mo2 O2 C38 -102.85(17)
N4 Mo2 O2 C38 81.05(17)
Ir2 Mo2 O2 C38 168.78(16)
Mo2 Mo1 O3 C55 -8.75(17)
N1 Mo1 O3 C55 83.17(18)
N2 Mo1 O3 C55 -100.58(18)
Ir1 Mo1 O3 C55 171.60(17)
Mo2 Mo1 O4 C72 -10.05(18)
N1 Mo1 O4 C72 -101.87(18)
N2 Mo1 O4 C72 81.79(18)
Ir1 Mo1 O4 C72 169.61(18)
O4 Mo1 N1 C21 79.91(16)
O3 Mo1 N1 C21 -104.21(16)
Mo2 Mo1 N1 C21 -12.23(16)
Ir1 Mo1 N1 C21 166.21(16)
O4 Mo1 N1 C25 -95.04(19)
O3 Mo1 N1 C25 80.84(19)
Mo2 Mo1 N1 C25 172.82(18)
Ir1 Mo1 N1 C25 -8.75(18)
O4 Mo1 N2 C38 -107.05(16)
O3 Mo1 N2 C38 77.05(16)
Mo2 Mo1 N2 C38 -14.88(16)
Ir1 Mo1 N2 C38 166.69(16)
O4 Mo1 N2 C42 76.02(19)
O3 Mo1 N2 C42 -99.88(19)
Mo2 Mo1 N2 C42 168.19(19)
Ir1 Mo1 N2 C42 -10.25(19)
O1 Mo2 N3 C55 -105.97(16)
O2 Mo2 N3 C55 78.29(16)
Mo1 Mo2 N3 C55 -13.58(16)
Ir2 Mo2 N3 C55 165.38(16)
O1 Mo2 N3 C59 80.7(2)
O2 Mo2 N3 C59 -95.1(2)
Mo1 Mo2 N3 C59 173.06(19)
Ir2 Mo2 N3 C59 -7.99(19)
O1 Mo2 N4 C72 80.20(17)
O2 Mo2 N4 C72 -104.11(17)
Mo1 Mo2 N4 C72 -12.14(17)
Ir2 Mo2 N4 C72 168.91(17)
O1 Mo2 N4 C76 -97.8(2)
O2 Mo2 N4 C76 77.9(2)
Mo1 Mo2 N4 C76 169.9(2)
Ir2 Mo2 N4 C76 -9.1(2)
Mo2 O1 C21 N1 0.8(3)
Mo2 O1 C21 C22 -178.66(18)
C25 N1 C21 O1 -176.3(2)
Mo1 N1 C21 O1 8.3(3)
C25 N1 C21 C22 3.2(3)
Mo1 N1 C21 C22 -172.26(18)
O1 C21 C22 C23 179.7(2)
N1 C21 C22 C23 0.2(4)
C21 C22 C23 C24 -2.1(4)
C22 C23 C24 C25 0.5(4)
C23 C24 C25 N1 3.0(4)
C23 C24 C25 P1 -168.5(2)
C21 N1 C25 C24 -4.8(3)
Mo1 N1 C25 C24 169.96(18)
C21 N1 C25 P1 167.32(17)
Mo1 N1 C25 P1 -17.9(2)
C26 P1 C25 C24 87.2(2)
C32 P1 C25 C24 -19.5(2)
Ir1 P1 C25 C24 -146.13(19)
C26 P1 C25 N1 -84.95(18)
C32 P1 C25 N1 168.34(17)
Ir1 P1 C25 N1 41.69(18)
C32 P1 C26 C31 111.6(2)
C25 P1 C26 C31 3.9(2)
Ir1 P1 C26 C31 -117.0(2)
C32 P1 C26 C27 -66.6(2)
C25 P1 C26 C27 -174.3(2)
Ir1 P1 C26 C27 64.8(2)
C31 C26 C27 C28 0.2(4)
P1 C26 C27 C28 178.4(2)
C26 C27 C28 C29 0.4(5)
C27 C28 C29 C30 -0.2(5)
C28 C29 C30 C31 -0.4(4)
C29 C30 C31 C26 1.0(4)
C27 C26 C31 C30 -0.8(4)
P1 C26 C31 C30 -179.0(2)
C26 P1 C32 C33 145.9(2)
C25 P1 C32 C33 -108.2(2)
Ir1 P1 C32 C33 13.8(3)
C26 P1 C32 C37 -35.5(3)
C25 P1 C32 C37 70.4(2)
Ir1 P1 C32 C37 -167.7(2)
C37 C32 C33 C34 -1.5(4)
P1 C32 C33 C34 177.0(3)
C32 C33 C34 C35 -0.1(5)
C33 C34 C35 C36 1.0(6)
C34 C35 C36 C37 -0.1(6)
C35 C36 C37 C32 -1.6(5)
C33 C32 C37 C36 2.4(4)
P1 C32 C37 C36 -176.1(2)
Mo2 O2 C38 N2 1.0(3)
Mo2 O2 C38 C39 -178.92(16)
C42 N2 C38 O2 -172.8(2)
Mo1 N2 C38 O2 10.0(3)
C42 N2 C38 C39 7.2(3)
Mo1 N2 C38 C39 -170.07(17)
O2 C38 C39 C40 176.8(2)
N2 C38 C39 C40 -3.2(4)
C38 C39 C40 C41 -1.8(4)
C39 C40 C41 C42 2.6(4)
C40 C41 C42 N2 1.7(4)
C40 C41 C42 P2 -172.03(19)
C38 N2 C42 C41 -6.5(3)
Mo1 N2 C42 C41 170.35(17)
C38 N2 C42 P2 167.58(17)
Mo1 N2 C42 P2 -15.6(3)
C43 P2 C42 C41 87.7(2)
C49 P2 C42 C41 -18.2(2)
Ir1 P2 C42 C41 -146.44(18)
C43 P2 C42 N2 -86.42(19)
C49 P2 C42 N2 167.70(17)
Ir1 P2 C42 N2 39.43(18)
C49 P2 C43 C48 102.0(2)
C42 P2 C43 C48 -4.1(3)
Ir1 P2 C43 C48 -124.6(2)
C49 P2 C43 C44 -74.1(2)
C42 P2 C43 C44 179.9(2)
Ir1 P2 C43 C44 59.3(2)
C48 C43 C44 C45 -0.6(4)
P2 C43 C44 C45 175.6(2)
C43 C44 C45 C46 0.0(5)
C44 C45 C46 C47 1.1(5)
C45 C46 C47 C48 -1.5(5)
C46 C47 C48 C43 0.8(5)
C44 C43 C48 C47 0.2(4)
P2 C43 C48 C47 -175.8(2)
C43 P2 C49 C50 161.5(2)
C42 P2 C49 C50 -91.9(2)
Ir1 P2 C49 C50 29.5(2)
C43 P2 C49 C54 -22.2(2)
C42 P2 C49 C54 84.4(2)
Ir1 P2 C49 C54 -154.17(19)
C54 C49 C50 C51 -2.9(4)
P2 C49 C50 C51 173.5(2)
C49 C50 C51 C52 1.2(4)
C50 C51 C52 C53 1.1(4)
C51 C52 C53 C54 -1.8(5)
C52 C53 C54 C49 0.2(5)
C50 C49 C54 C53 2.2(4)
P2 C49 C54 C53 -174.2(2)
Mo1 O3 C55 N3 -0.4(3)
Mo1 O3 C55 C56 -179.46(18)
C59 N3 C55 O3 -176.1(2)
Mo2 N3 C55 O3 9.9(3)
C59 N3 C55 C56 3.0(3)
Mo2 N3 C55 C56 -170.96(18)
O3 C55 C56 C57 179.9(2)
N3 C55 C56 C57 0.8(4)
C55 C56 C57 C58 -3.0(4)
C56 C57 C58 C59 1.3(4)
C57 C58 C59 N3 2.7(4)
C57 C58 C59 P3 -168.9(2)
C55 N3 C59 C58 -4.9(3)
Mo2 N3 C59 C58 168.31(19)
C55 N3 C59 P3 167.37(17)
Mo2 N3 C59 P3 -19.5(3)
C60 P3 C59 C58 87.9(2)
C66 P3 C59 C58 -18.9(2)
Ir2 P3 C59 C58 -144.6(2)
C60 P3 C59 N3 -84.33(19)
C66 P3 C59 N3 168.80(17)
Ir2 P3 C59 N3 43.14(18)
C66 P3 C60 C65 115.6(2)
C59 P3 C60 C65 5.6(2)
Ir2 P3 C60 C65 -115.3(2)
C66 P3 C60 C61 -62.7(2)
C59 P3 C60 C61 -172.7(2)
Ir2 P3 C60 C61 66.4(2)
C65 C60 C61 C62 -1.5(5)
P3 C60 C61 C62 176.8(3)
C60 C61 C62 C63 1.2(5)
C61 C62 C63 C64 0.0(5)
C62 C63 C64 C65 -0.8(5)
C63 C64 C65 C60 0.4(5)
C61 C60 C65 C64 0.7(4)
P3 C60 C65 C64 -177.6(2)
C60 P3 C66 C71 140.1(2)
C59 P3 C66 C71 -112.8(2)
Ir2 P3 C66 C71 8.8(3)
C60 P3 C66 C67 -36.5(3)
C59 P3 C66 C67 70.6(3)
Ir2 P3 C66 C67 -167.8(2)
C71 C66 C67 C68 1.8(5)
P3 C66 C67 C68 178.4(3)
C66 C67 C68 C69 -1.0(5)
C67 C68 C69 C70 -0.4(5)
C68 C69 C70 C71 0.9(5)
C69 C70 C71 C66 -0.1(5)
C67 C66 C71 C70 -1.3(4)
P3 C66 C71 C70 -178.0(2)
Mo1 O4 C72 N4 2.3(3)
Mo1 O4 C72 C73 -177.41(18)
C76 N4 C72 O4 -174.5(2)
Mo2 N4 C72 O4 7.3(3)
C76 N4 C72 C73 5.2(4)
Mo2 N4 C72 C73 -172.99(19)
O4 C72 C73 C74 178.1(3)
N4 C72 C73 C74 -1.6(4)
C72 C73 C74 C75 -1.8(4)
C73 C74 C75 C76 1.4(4)
C74 C75 C76 N4 2.4(4)
C74 C75 C76 P4 -166.7(2)
C72 N4 C76 C75 -5.6(4)
Mo2 N4 C76 C75 172.3(2)
C72 N4 C76 P4 164.21(18)
Mo2 N4 C76 P4 -17.9(3)
C83 P4 C76 C75 85.5(2)
C77 P4 C76 C75 -19.8(3)
Ir2 P4 C76 C75 -148.2(2)
C83 P4 C76 N4 -84.3(2)
C77 P4 C76 N4 170.35(19)
Ir2 P4 C76 N4 42.0(2)
C83 P4 C77 C82 157.1(2)
C76 P4 C77 C82 -98.8(3)
Ir2 P4 C77 C82 23.7(3)
C83 P4 C77 C78 -25.1(3)
C76 P4 C77 C78 79.0(2)
Ir2 P4 C77 C78 -158.5(2)
C82 C77 C78 C79 0.1(4)
P4 C77 C78 C79 -177.7(2)
C77 C78 C79 C80 0.0(5)
C78 C79 C80 C81 1.1(5)
C79 C80 C81 C82 -2.4(6)
C78 C77 C82 C81 -1.4(5)
P4 C77 C82 C81 176.5(3)
C80 C81 C82 C77 2.5(6)
C76 P4 C83 C84 -0.5(2)
C77 P4 C83 C84 106.5(2)
Ir2 P4 C83 C84 -120.1(2)
C76 P4 C83 C88 -178.0(2)
C77 P4 C83 C88 -70.9(2)
Ir2 P4 C83 C88 62.4(2)
C88 C83 C84 C85 0.2(4)
P4 C83 C84 C85 -177.2(2)
C83 C84 C85 C86 1.0(4)
C84 C85 C86 C87 -1.8(4)
C85 C86 C87 C88 1.4(5)
C86 C87 C88 C83 -0.2(5)
C84 C83 C88 C87 -0.6(4)
P4 C83 C88 C87 177.0(2)
C94 C89 C90 C91 -1.7(4)
B1 C89 C90 C91 177.7(3)
C89 C90 C91 C92 0.6(5)
C90 C91 C92 C93 1.3(5)
C91 C92 C93 C94 -1.9(4)
C92 C93 C94 C89 0.7(4)
C90 C89 C94 C93 1.1(4)
B1 C89 C94 C93 -178.3(3)
C100 C95 C96 C97 -2.5(4)
B1 C95 C96 C97 -179.7(3)
C95 C96 C97 C98 1.4(5)
C96 C97 C98 C99 0.9(5)
C97 C98 C99 C100 -1.8(5)
C98 C99 C100 C95 0.6(5)
C96 C95 C100 C99 1.5(4)
B1 C95 C100 C99 178.7(3)
C106 C101 C102 C103 2.1(4)
B1 C101 C102 C103 -173.5(3)
C101 C102 C103 C104 0.2(4)
C102 C103 C104 C105 -2.0(4)
C103 C104 C105 C106 1.6(5)
C104 C105 C106 C101 0.9(5)
C102 C101 C106 C105 -2.6(4)
B1 C101 C106 C105 173.0(3)
C112 C107 C108 C109 2.3(4)
B1 C107 C108 C109 -171.6(3)
C107 C108 C109 C110 -1.0(5)
C108 C109 C110 C111 -0.5(5)
C109 C110 C111 C112 0.6(5)
C110 C111 C112 C107 0.8(5)
C108 C107 C112 C111 -2.2(4)
B1 C107 C112 C111 171.7(3)
C118 C113 C114 C115 -0.1(4)
B2 C113 C114 C115 -173.5(3)
C113 C114 C115 C116 0.3(4)
C114 C115 C116 C117 -0.1(5)
C115 C116 C117 C118 -0.4(5)
C116 C117 C118 C113 0.6(5)
C114 C113 C118 C117 -0.4(4)
B2 C113 C118 C117 173.1(3)
C124 C119 C120 C121 -0.8(5)
B2 C119 C120 C121 -170.6(3)
C119 C120 C121 C122 1.3(5)
C120 C121 C122 C123 -1.2(5)
C121 C122 C123 C124 0.6(6)
C122 C123 C124 C119 -0.1(7)
C120 C119 C124 C123 0.2(6)
B2 C119 C124 C123 170.1(4)
C130 C125 C126 C127 2.5(5)
B2 C125 C126 C127 176.9(3)
C125 C126 C127 C128 -0.8(5)
C126 C127 C128 C129 -1.4(5)
C127 C128 C129 C130 1.8(4)
C128 C129 C130 C125 0.0(4)
C126 C125 C130 C129 -2.1(4)
B2 C125 C130 C129 -176.5(3)
C136 C131 C132 C133 1.1(4)
B2 C131 C132 C133 173.2(3)
C131 C132 C133 C134 -0.7(5)
C132 C133 C134 C135 0.1(5)
C133 C134 C135 C136 -0.2(5)
C134 C135 C136 C131 0.7(5)
C132 C131 C136 C135 -1.1(4)
B2 C131 C136 C135 -173.0(3)
C141 O5 C139 C140 -178.6(4)
C139 O5 C141 C142 -177.7(5)
C96 C95 B1 C107 97.6(3)
C100 C95 B1 C107 -79.4(3)
C96 C95 B1 C101 -141.7(3)
C100 C95 B1 C101 41.2(3)
C96 C95 B1 C89 -20.7(4)
C100 C95 B1 C89 162.3(2)
C108 C107 B1 C95 -28.3(3)
C112 C107 B1 C95 158.3(3)
C108 C107 B1 C101 -147.6(3)
C112 C107 B1 C101 39.0(3)
C108 C107 B1 C89 91.9(3)
C112 C107 B1 C89 -81.6(3)
C106 C101 B1 C95 -79.1(3)
C102 C101 B1 C95 96.2(3)
C106 C101 B1 C107 40.1(3)
C102 C101 B1 C107 -144.6(3)
C106 C101 B1 C89 159.4(2)
C102 C101 B1 C89 -25.3(3)
C90 C89 B1 C95 -40.6(4)
C94 C89 B1 C95 138.8(3)
C90 C89 B1 C107 -159.2(3)
C94 C89 B1 C107 20.2(4)
C90 C89 B1 C101 79.7(3)
C94 C89 B1 C101 -100.9(3)
C114 C113 B2 C131 -150.2(2)
C118 C113 B2 C131 36.7(4)
C114 C113 B2 C125 87.2(3)
C118 C113 B2 C125 -85.8(3)
C114 C113 B2 C119 -35.2(4)
C118 C113 B2 C119 151.7(3)
C136 C131 B2 C113 -150.8(3)
C132 C131 B2 C113 37.9(4)
C136 C131 B2 C125 -33.7(4)
C132 C131 B2 C125 155.0(3)
C136 C131 B2 C119 87.3(3)
C132 C131 B2 C119 -84.0(3)
C126 C125 B2 C113 -88.4(3)
C130 C125 B2 C113 85.6(3)
C126 C125 B2 C131 149.2(3)
C130 C125 B2 C131 -36.8(4)
C126 C125 B2 C119 34.6(4)
C130 C125 B2 C119 -151.4(3)
C120 C119 B2 C113 -36.7(4)
C124 C119 B2 C113 154.1(3)
C120 C119 B2 C131 84.7(3)
C124 C119 B2 C131 -84.5(4)
C120 C119 B2 C125 -154.0(3)
C124 C119 B2 C125 36.8(4)
C145 O6 C143 C144 -152.3(10)
C143 O6 C145 C146 -151.8(10)
